data_1573119
loop_
_publ_author_name
'Wu, Weikang'
'Rajeshkumar, Thayalan'
'Zhu, Shan'
'Chai, Fuxiang'
'Hong, Dongjing'
'Huang, Zeming'
'Yuan, Qingbing'
'Maron, Laurent'
'Wang, Shaowu'

_publ_section_title
;
 Rare-earth metal complexes bearing electrophilic and nucleophilic carbon
 centres and their unique reactivity patterns towards pyridine
 derivatives.
;
_journal_issue 48
_journal_name_full 'Chemical science'
_journal_page_first 20315
_journal_page_last 20327
_journal_paper_doi 10.1039/d4sc04197f
_journal_volume 15
_journal_year 2024
_chemical_formula_moiety 'C71 H88 Dy N7 O'
_chemical_formula_sum 'C71 H88 Dy N7 O'
_chemical_formula_weight 1217.98
_space_group_crystal_system triclinic
_space_group_IT_number 2
_space_group_name_Hall '-P 1'
_space_group_name_H-M_alt 'P -1'
_atom_sites_solution_hydrogens geom
_atom_sites_solution_primary iterative
_audit_creation_date 2024-04-16
_audit_creation_method
;
Olex2 1.5
(compiled 2023.08.24 svn.re1ec1418 for OlexSys, GUI svn.r6817)
;
_audit_update_record
;
2024-05-29 deposited with the CCDC.	2024-11-12 downloaded from the CCDC.
;
_cell_angle_alpha 100.4060(10)
_cell_angle_beta 90.2750(10)
_cell_angle_gamma 99.7910(10)
_cell_formula_units_Z 4
_cell_length_a 13.5582(10)
_cell_length_b 20.4707(15)
_cell_length_c 23.6618(17)
_cell_measurement_reflns_used 9834
_cell_measurement_temperature 300
_cell_measurement_theta_max 25.108
_cell_measurement_theta_min 2.264
_cell_volume 6360.9(8)
_computing_cell_refinement 'SAINT v8.37A (Bruker, 2015)'
_computing_data_collection 'Bruker SMART APEX II diffractometer'
_computing_data_reduction 'SAINT v8.37A (Bruker, 2015)'
_computing_molecular_graphics 'Olex2 1.5 (Dolomanov et al., 2009)'
_computing_publication_material 'Olex2 1.5 (Dolomanov et al., 2009)'
_computing_structure_refinement 'SHELXL 2018/3 (Sheldrick, 2015)'
_computing_structure_solution 'olex2.solve 1.5 (Bourhis et al., 2015)'
_diffrn_ambient_temperature 300
_diffrn_detector_area_resol_mean 7.9
_diffrn_detector_type 'CCD area detector'
_diffrn_measured_fraction_theta_full 0.998
_diffrn_measured_fraction_theta_max 0.986
_diffrn_measurement_device 'three-circle diffractometer'
_diffrn_measurement_device_type 'Bruker APEX-II CCD'
_diffrn_measurement_method '\f and \w scans'
_diffrn_radiation_type MoK\a
_diffrn_radiation_wavelength 0.71073
_diffrn_reflns_av_unetI/netI 0.0982
_diffrn_reflns_Laue_measured_fraction_full 0.998
_diffrn_reflns_Laue_measured_fraction_max 0.986
_diffrn_reflns_limit_h_max 17
_diffrn_reflns_limit_h_min -17
_diffrn_reflns_limit_k_max 26
_diffrn_reflns_limit_k_min -26
_diffrn_reflns_limit_l_max 30
_diffrn_reflns_limit_l_min -29
_diffrn_reflns_number 28891
_diffrn_reflns_point_group_measured_fraction_full 0.998
_diffrn_reflns_point_group_measured_fraction_max 0.986
_diffrn_reflns_theta_full 25.242
_diffrn_reflns_theta_max 27.601
_diffrn_reflns_theta_min 1.221
_exptl_absorpt_coefficient_mu 1.223
_exptl_absorpt_correction_T_max 0.7456
_exptl_absorpt_correction_T_min 0.3849
_exptl_absorpt_correction_type multi-scan
_exptl_absorpt_process_details
;
SADABS-2016/2 (Bruker,2016/2) was used for absorption correction.
wR2(int) was 0.1112 before and 0.0583 after correction.
The Ratio of minimum to maximum transmission is 0.5162.
The \l/2 correction factor is Not present.
;
_exptl_crystal_colour 'clear light red'
_exptl_crystal_colour_lustre clear
_exptl_crystal_colour_modifier light
_exptl_crystal_colour_primary red
_exptl_crystal_density_diffrn 1.272
_exptl_crystal_description block
_exptl_crystal_F_000 2548
_exptl_crystal_recrystallization_method
'The crystals were growth by means of evaporation of a mixture of n-hexane and toluene at RT.'
_exptl_crystal_size_max 0.21
_exptl_crystal_size_mid 0.2
_exptl_crystal_size_min 0.19
_refine_diff_density_max 2.192
_refine_diff_density_min -1.131
_refine_diff_density_rms 0.101
_refine_ls_extinction_method none
_refine_ls_goodness_of_fit_ref 1.005
_refine_ls_hydrogen_treatment constr
_refine_ls_matrix_type full
_refine_ls_number_parameters 1682
_refine_ls_number_reflns 28891
_refine_ls_number_restraints 757
_refine_ls_restrained_S_all 0.998
_refine_ls_R_factor_all 0.1124
_refine_ls_R_factor_gt 0.0586
_refine_ls_shift/su_max 0.003
_refine_ls_shift/su_mean 0.000
_refine_ls_structure_factor_coef Fsqd
_refine_ls_weighting_details 'w=1/[\s^2^(Fo^2^)+(0.0526P)^2^+3.6130P] where P=(Fo^2^+2Fc^2^)/3'
_refine_ls_weighting_scheme calc
_refine_ls_wR_factor_gt 0.1163
_refine_ls_wR_factor_ref 0.1356
_reflns_Friedel_coverage 0.000
_reflns_number_gt 17786
_reflns_number_total 28891
_reflns_threshold_expression 'I > 2\s(I)'
_cod_data_source_file d4sc04197f4.cif
_cod_data_source_block 11_tw
_cod_depositor_comments 'Adding full bibliography for 1573095--1573138.cif.'
_cod_database_code 1573119
_shelx_shelxl_version_number 2018/3
_shelx_space_group_comment
;
The symmetry employed for this shelxl refinement is uniquely defined
by the following loop, which should always be used as a source of
symmetry information in preference to the above space-group names.
They are only intended as comments.
;
_shelx_estimated_absorpt_t_max 0.801
_shelx_estimated_absorpt_t_min 0.783
_exptl_crystal_mounting_method
'Crystals were removed from the crystallisation vial and immediately coated with polybutenes oil (CAS: 9003-29-6) on a glass slide. A suitable single crystal coated with polybutenes oil as less as possible was sealed in capillary tube filled with argon. The capillary tube with single crystal was mounted on copper pin with solid paraffin.'
_olex2_refinement_description
;
1. Twinned data refinement
 Scales: 0.8898(15)
 0.1102(15)
2. Fixed Uiso
 At 1.2 times of:
  All C(H) groups, All C(H,H) groups
 At 1.5 times of:
  All C(H,H,H) groups
3. Restrained distances
 N2-C15 \\sim N2-C15A \\sim N2-C11 \\sim N2-C11A
 with sigma of 0.02
 N9-C86A \\sim N9-C86 \\sim N9-C82A \\sim N9-C82
 with sigma of 0.02
 C121-C120 \\sim C1C-C121
 with sigma of 0.02
 C117-C116 \\sim C143-C116
 with sigma of 0.02
4. Uiso/Uaniso restraints and constraints
N2 \\sim C11 \\sim C12 \\sim C13 \\sim C14 \\sim C15 \\sim C11A \\sim C12A
\\sim C13A \\sim C14A \\sim C15A: within 2A with sigma of 0.01 and sigma for
terminal atoms of 0.02 within 2A
N9 \\sim C82 \\sim C83 \\sim C84 \\sim C85 \\sim C86 \\sim C82A \\sim C83A
\\sim C84A \\sim C85A \\sim C86A: within 2A with sigma of 0.01 and sigma for
terminal atoms of 0.02 within 2A
C26 \\sim C27 \\sim C28 \\sim C27A \\sim C28A: within 2A with sigma of 0.01 and
sigma for terminal atoms of 0.02 within 2A
N5 \\sim C39 \\sim C40 \\sim C41 \\sim C42 \\sim C43 \\sim C39A \\sim C40A
\\sim C41A \\sim C42A \\sim C43A: within 2A with sigma of 0.01 and sigma for
terminal atoms of 0.02 within 2A
C117 \\sim C118 \\sim C119 \\sim C120 \\sim C122 \\sim C123 \\sim C1A \\sim C1B
\\sim C1C \\sim C1D \\sim C1E \\sim C143 \\sim C124 \\sim C1F \\sim C116 \\sim
C121: within 2A with sigma of 0.01 and sigma for terminal atoms of 0.02 within
2A
5. Same fragment restrains
{N2, C11A, C12A, C13A, C14A, C15A} sigma for 1-2: 0.02, 1-3: 0.04
as in
{N2, C11, C12, C13, C14, C15}
{C26, C27A, C28A} sigma for 1-2: 0.02, 1-3: 0.04
as in
{C26, C27, C28}
{N9, C82A, C83A, C84A, C85A, C86A} sigma for 1-2: 0.02, 1-3: 0.04
as in
{N9, C82, C83, C84, C85, C86}
{N5, C39A, C40A, C41A, C42A, C43A} sigma for 1-2: 0.02, 1-3: 0.04
as in
{N5, C39, C40, C41, C42, C43}
{C1C, C1B, C1A, C143, C1D, C1E, C1F} sigma for 1-2: 0.02, 1-3: 0.02
as in
{C120, C119, C118, C117, C122, C123, C124}
6. Others
 Sof(C11A)=Sof(H11C)=Sof(H11D)=Sof(C12A)=Sof(H12C)=Sof(H12D)=Sof(C13A)=
 Sof(H13C)=Sof(H13D)=Sof(C14A)=Sof(H14C)=Sof(H14D)=Sof(C15A)=Sof(H15C)=
 Sof(H15D)=1-FVAR(1)
 Sof(C11)=Sof(H11A)=Sof(H11B)=Sof(C12)=Sof(H12A)=Sof(H12B)=Sof(C13)=Sof(H13A)=
 Sof(H13B)=Sof(C14)=Sof(H14A)=Sof(H14B)=Sof(C15)=Sof(H15A)=Sof(H15B)=FVAR(1)
 Sof(C82A)=Sof(H82C)=Sof(H82D)=Sof(C83A)=Sof(H83C)=Sof(H83D)=Sof(C84A)=
 Sof(H84C)=Sof(H84D)=Sof(C85A)=Sof(H85C)=Sof(H85D)=Sof(C86A)=Sof(H86C)=
 Sof(H86D)=1-FVAR(2)
 Sof(C82)=Sof(H82A)=Sof(H82B)=Sof(C83)=Sof(H83A)=Sof(H83B)=Sof(C84)=Sof(H84A)=
 Sof(H84B)=Sof(C85)=Sof(H85A)=Sof(H85B)=Sof(C86)=Sof(H86A)=Sof(H86B)=FVAR(2)
 Sof(H26A)=Sof(C27A)=Sof(H27D)=Sof(H27E)=Sof(H27F)=Sof(C28A)=Sof(H28D)=
 Sof(H28E)=Sof(H28F)=1-FVAR(3)
 Sof(H26)=Sof(C27)=Sof(H27A)=Sof(H27B)=Sof(H27C)=Sof(C28)=Sof(H28A)=Sof(H28B)=
 Sof(H28C)=FVAR(3)
 Sof(C39A)=Sof(H39C)=Sof(H39D)=Sof(C40A)=Sof(H40C)=Sof(H40D)=Sof(C41A)=
 Sof(H41C)=Sof(H41D)=Sof(C42A)=Sof(H42C)=Sof(H42D)=Sof(C43A)=Sof(H43C)=
 Sof(H43D)=1-FVAR(4)
 Sof(C39)=Sof(H39A)=Sof(H39B)=Sof(C40)=Sof(H40A)=Sof(H40B)=Sof(C41)=Sof(H41A)=
 Sof(H41B)=Sof(C42)=Sof(H42A)=Sof(H42B)=Sof(C43)=Sof(H43A)=Sof(H43B)=FVAR(4)
 Sof(C1C)=Sof(H1C)=Sof(C1B)=Sof(H1B)=Sof(C1A)=Sof(H1A)=Sof(C143)=Sof(C1D)=
 Sof(H1D)=Sof(C1E)=Sof(H1EA)=Sof(H1EB)=Sof(H1EC)=Sof(C1F)=Sof(H1FA)=Sof(H1FB)=
 Sof(H1FC)=1-FVAR(5)
 Sof(C120)=Sof(H120)=Sof(C119)=Sof(H119)=Sof(C118)=Sof(H118)=Sof(C117)=
 Sof(C122)=Sof(H122)=Sof(C123)=Sof(H12K)=Sof(H12L)=Sof(H12M)=Sof(C124)=
 Sof(H12N)=Sof(H12O)=Sof(H12P)=FVAR(5)
 Fixed Z: C14(0.445439)
7.a Ternary CH refined with riding coordinates:
 C1(H1), C23(H23), C26(H26), C26(H26A), C51(H51), C54(H54), C72(H72), C94(H94),
  C97(H97), C125(H125), C122(H122), C1D(H1D)
7.b Secondary CH2 refined with riding coordinates:
 C11(H11A,H11B), C12(H12A,H12B), C13(H13A,H13B), C14(H14A,H14B), C15(H15A,
 H15B), C39(H39A,H39B), C40(H40A,H40B), C41(H41A,H41B), C42(H42A,H42B),
 C43(H43A,H43B), C9(H9A,H9B), C10(H10A,H10B), C37(H37A,H37B), C38(H38A,H38B),
 C68(H68A,H68B), C69(H69A,H69B), C70(H70A,H70B), C71(H71A,H71B), C82(H82A,H82B),
  C83(H83A,H83B), C84(H84A,H84B), C85(H85A,H85B), C86(H86A,H86B), C80(H80A,
 H80B), C81(H81A,H81B), C108(H10C,H10D), C109(H10E,H10F), C110(H11E,H11F),
 C111(H11G,H11H), C112(H11I,H11J), C113(H11K,H11L), C114(H11M,H11N), C139(H13E,
 H13F), C140(H14E,H14F), C141(H14G,H14H), C142(H14I,H14J), C11A(H11C,H11D),
 C12A(H12C,H12D), C13A(H13C,H13D), C14A(H14C,H14D), C15A(H15C,H15D), C39A(H39C,
 H39D), C40A(H40C,H40D), C41A(H41C,H41D), C42A(H42C,H42D), C43A(H43C,H43D),
 C82A(H82C,H82D), C83A(H83C,H83D), C84A(H84C,H84D), C85A(H85C,H85D), C86A(H86C,
 H86D)
7.c Aromatic/amide H refined with riding coordinates:
 C4(H4), C5(H5), C6(H6), C7(H7), C16(H16), C19(H19), C20(H20), C21(H21),
 C32(H32), C33(H33), C34(H34), C35(H35), C44(H44), C47(H47), C48(H48), C49(H49),
  C58(H58), C59(H59), C60(H60), C63(H63), C64(H64), C65(H65), C66(H66),
 C75(H75), C76(H76), C77(H77), C78(H78), C87(H87), C90(H90), C91(H91), C92(H92),
  C103(H103), C104(H104), C105(H105), C106(H106), C115(H115), C129(H129),
 C130(H130), C131(H131), C134(H134), C135(H135), C136(H136), C137(H137),
 C120(H120), C119(H119), C118(H118), C1C(H1C), C1B(H1B), C1A(H1A)
7.d Idealised Me refined as rotating group:
 C24(H24A,H24B,H24C), C25(H25A,H25B,H25C), C27(H27A,H27B,H27C), C28(H28A,H28B,
 H28C), C52(H52A,H52B,H52C), C53(H53A,H53B,H53C), C55(H55A,H55B,H55C), C56(H56A,
 H56B,H56C), C95(H95A,H95B,H95C), C96(H96A,H96B,H96C), C98(H98A,H98B,H98C),
 C99(H99A,H99B,H99C), C126(H12E,H12F,H12G), C127(H12H,H12I,H12J), C123(H12K,
 H12L,H12M), C124(H12N,H12O,H12P), C1E(H1EA,H1EB,H1EC), C1F(H1FA,H1FB,H1FC),
 C27A(H27D,H27E,H27F), C28A(H28D,H28E,H28F)
;
_olex2_submission_special_instructions 'No special instructions were received'

loop_
_space_group_symop_operation_xyz
'x, y, z'
'-x, -y, -z'

loop_
_atom_site_label
_atom_site_type_symbol
_atom_site_fract_x
_atom_site_fract_y
_atom_site_fract_z
_atom_site_U_iso_or_equiv
_atom_site_adp_type
_atom_site_occupancy
_atom_site_site_symmetry_order
_atom_site_calc_flag
_atom_site_refinement_flags_posn
_atom_site_refinement_flags_adp
_atom_site_refinement_flags_occupancy
_atom_site_disorder_assembly
_atom_site_disorder_group
Dy1 Dy -0.06599(2) 0.74717(2) 0.64035(2) 0.03495(8) Uani 1 1 d . . . . .
O1 O -0.1304(3) 0.8032(2) 0.72501(18) 0.0546(11) Uani 1 1 d . . . . .
N1 N 0.2050(3) 0.6592(3) 0.5521(2) 0.0521(13) Uani 1 1 d . . . . .
N2 N 0.3202(4) 0.8126(3) 0.4958(2) 0.0662(14) Uani 1 1 d D U . . .
C11 C 0.4265(13) 0.825(2) 0.494(2) 0.083(3) Uani 0.135(7) 1 d D U P A 1
H11A H 0.449649 0.782054 0.485377 0.099 Uiso 0.135(7) 1 calc R U P A 1
H11B H 0.454133 0.847870 0.531569 0.099 Uiso 0.135(7) 1 calc R U P A 1
C12 C 0.467(3) 0.868(2) 0.449(3) 0.088(3) Uani 0.135(7) 1 d D U P A 1
H12A H 0.539165 0.880438 0.454412 0.106 Uiso 0.135(7) 1 calc R U P A 1
H12B H 0.452949 0.840742 0.410723 0.106 Uiso 0.135(7) 1 calc R U P A 1
C13 C 0.424(4) 0.928(2) 0.453(3) 0.092(3) Uani 0.135(7) 1 d D U P A 1
H13A H 0.448462 0.952725 0.422454 0.110 Uiso 0.135(7) 1 calc R U P A 1
H13B H 0.441171 0.957731 0.489434 0.110 Uiso 0.135(7) 1 calc R U P A 1
C14 C 0.311(3) 0.9070(18) 0.445439 0.093(3) Uani 0.135(7) 1 d D U P A 1
H14A H 0.293325 0.876401 0.409130 0.112 Uiso 0.135(7) 1 calc R U P A 1
H14B H 0.278951 0.946006 0.446213 0.112 Uiso 0.135(7) 1 calc R U P A 1
C15 C 0.278(3) 0.8714(18) 0.496(2) 0.089(4) Uani 0.135(7) 1 d D U P A 1
H15A H 0.297134 0.902602 0.532070 0.106 Uiso 0.135(7) 1 calc R U P A 1
H15B H 0.205271 0.859237 0.494486 0.106 Uiso 0.135(7) 1 calc R U P A 1
N3 N -0.0386(3) 0.6521(2) 0.67541(18) 0.0368(10) Uani 1 1 d . . . . .
N4 N 0.1851(3) 0.8497(2) 0.6963(2) 0.0485(12) Uani 1 1 d . . . . .
N5 N 0.3600(4) 0.7492(3) 0.7479(3) 0.0703(15) Uani 1 1 d D U . . .
C39 C 0.4428(7) 0.7206(6) 0.7181(4) 0.080(2) Uani 0.823(9) 1 d D U P B 1
H39A H 0.481664 0.754184 0.699232 0.096 Uiso 0.823(9) 1 calc R U P B 1
H39B H 0.415026 0.682262 0.688701 0.096 Uiso 0.823(9) 1 calc R U P B 1
C40 C 0.5103(7) 0.6984(5) 0.7584(5) 0.088(2) Uani 0.823(9) 1 d D U P B 1
H40A H 0.545605 0.737712 0.784349 0.105 Uiso 0.823(9) 1 calc R U P B 1
H40B H 0.559729 0.676524 0.736448 0.105 Uiso 0.823(9) 1 calc R U P B 1
C41 C 0.4528(7) 0.6504(5) 0.7930(5) 0.086(2) Uani 0.823(9) 1 d D U P B 1
H41A H 0.423395 0.608720 0.767719 0.104 Uiso 0.823(9) 1 calc R U P B 1
H41B H 0.497593 0.639780 0.820764 0.104 Uiso 0.823(9) 1 calc R U P B 1
C42 C 0.3716(7) 0.6832(6) 0.8236(4) 0.084(2) Uani 0.823(9) 1 d D U P B 1
H42A H 0.401017 0.723292 0.850691 0.100 Uiso 0.823(9) 1 calc R U P B 1
H42B H 0.331640 0.652288 0.844596 0.100 Uiso 0.823(9) 1 calc R U P B 1
C43 C 0.3034(7) 0.7026(5) 0.7768(5) 0.081(2) Uani 0.823(9) 1 d D U P B 1
H43A H 0.275210 0.662410 0.749429 0.097 Uiso 0.823(9) 1 calc R U P B 1
H43B H 0.248619 0.721910 0.795312 0.097 Uiso 0.823(9) 1 calc R U P B 1
N6 N -0.0606(3) 0.8466(2) 0.58539(19) 0.0437(11) Uani 1 1 d . . . . .
N7 N -0.0600(3) 0.6701(2) 0.55001(18) 0.0359(10) Uani 1 1 d . . . . .
C1 C 0.1106(4) 0.6665(3) 0.5798(2) 0.0407(13) Uani 1 1 d . . . . .
H1 H 0.111304 0.713824 0.597325 0.049 Uiso 1 1 calc R U . . .
C2 C 0.1094(4) 0.6239(3) 0.6263(2) 0.0382(12) Uani 1 1 d . . . . .
C3 C 0.1999(4) 0.5922(3) 0.6193(3) 0.0435(14) Uani 1 1 d . . . . .
C4 C 0.2368(4) 0.5493(3) 0.6489(3) 0.0540(16) Uani 1 1 d . . . . .
H4 H 0.201835 0.534084 0.679039 0.065 Uiso 1 1 calc R U . . .
C5 C 0.3266(5) 0.5288(3) 0.6334(4) 0.070(2) Uani 1 1 d . . . . .
H5 H 0.352162 0.499779 0.653355 0.084 Uiso 1 1 calc R U . . .
C6 C 0.3779(5) 0.5511(4) 0.5891(4) 0.076(2) Uani 1 1 d . . . . .
H6 H 0.437547 0.536165 0.579001 0.091 Uiso 1 1 calc R U . . .
C7 C 0.3436(5) 0.5952(3) 0.5588(3) 0.0668(19) Uani 1 1 d . . . . .
H7 H 0.379231 0.610365 0.528835 0.080 Uiso 1 1 calc R U . . .
C8 C 0.2531(4) 0.6159(3) 0.5752(3) 0.0473(15) Uani 1 1 d . . . . .
C9 C 0.2416(4) 0.6993(3) 0.5095(3) 0.0529(16) Uani 1 1 d . . . . .
H9A H 0.185030 0.705942 0.487272 0.063 Uiso 1 1 calc R U . . .
H9B H 0.283222 0.674786 0.483409 0.063 Uiso 1 1 calc R U . . .
C10 C 0.3011(5) 0.7670(3) 0.5356(3) 0.0590(17) Uani 1 1 d . . . . .
H10A H 0.265216 0.787287 0.567553 0.071 Uiso 1 1 calc R U . . .
H10B H 0.364641 0.760493 0.550771 0.071 Uiso 1 1 calc R U . . .
C16 C 0.0391(4) 0.6180(3) 0.6660(2) 0.0405(13) Uani 1 1 d . . . . .
H16 H 0.044454 0.587008 0.689716 0.049 Uiso 1 1 calc R U . . .
C17 C -0.1104(4) 0.6320(3) 0.7176(3) 0.0411(13) Uani 1 1 d . . . . .
C18 C -0.2064(4) 0.5960(3) 0.6974(3) 0.0437(14) Uani 1 1 d . . . . .
C19 C -0.2784(5) 0.5858(3) 0.7380(3) 0.0587(17) Uani 1 1 d . . . . .
H19 H -0.342501 0.563440 0.725589 0.070 Uiso 1 1 calc R U . . .
C20 C -0.2582(6) 0.6077(4) 0.7956(3) 0.067(2) Uani 1 1 d . . . . .
H20 H -0.309074 0.602573 0.821463 0.080 Uiso 1 1 calc R U . . .
C21 C -0.1626(5) 0.6372(3) 0.8151(3) 0.0612(18) Uani 1 1 d . . . . .
H21 H -0.148245 0.648827 0.854526 0.073 Uiso 1 1 calc R U . . .
C22 C -0.0861(4) 0.6502(3) 0.7768(3) 0.0477(15) Uani 1 1 d . . . . .
C23 C -0.2278(4) 0.5652(3) 0.6348(3) 0.0522(15) Uani 1 1 d . . . . .
H23 H -0.190418 0.596130 0.612233 0.063 Uiso 1 1 calc R U . . .
C24 C -0.3385(5) 0.5536(4) 0.6151(3) 0.073(2) Uani 1 1 d . . . . .
H24A H -0.376296 0.520243 0.634027 0.109 Uiso 1 1 calc R U . . .
H24B H -0.344638 0.538159 0.574270 0.109 Uiso 1 1 calc R U . . .
H24C H -0.363764 0.595102 0.624795 0.109 Uiso 1 1 calc R U . . .
C25 C -0.1872(6) 0.4991(4) 0.6217(4) 0.092(3) Uani 1 1 d . . . . .
H25A H -0.116749 0.507596 0.631261 0.138 Uiso 1 1 calc R U . . .
H25B H -0.198217 0.480131 0.581541 0.138 Uiso 1 1 calc R U . . .
H25C H -0.221216 0.467973 0.644046 0.138 Uiso 1 1 calc R U . . .
C26 C 0.0176(5) 0.6799(4) 0.8009(3) 0.0645(18) Uani 1 1 d D U . . .
H26 H 0.060453 0.679854 0.767636 0.077 Uiso 0.32(5) 1 calc R U P C 1
H26A H 0.059876 0.691642 0.769470 0.077 Uiso 0.68(5) 1 calc R U P C 2
C27 C 0.024(4) 0.7547(12) 0.829(2) 0.079(7) Uani 0.32(5) 1 d D U P C 1
H27A H 0.025271 0.781514 0.799628 0.119 Uiso 0.32(5) 1 calc R U P C 1
H27B H 0.084172 0.769288 0.852835 0.119 Uiso 0.32(5) 1 calc R U P C 1
H27C H -0.033056 0.759737 0.852139 0.119 Uiso 0.32(5) 1 calc R U P C 1
C28 C 0.070(3) 0.645(3) 0.8438(17) 0.073(7) Uani 0.32(5) 1 d D U P C 1
H28A H 0.022150 0.629211 0.870042 0.110 Uiso 0.32(5) 1 calc R U P C 1
H28B H 0.123471 0.677372 0.864943 0.110 Uiso 0.32(5) 1 calc R U P C 1
H28C H 0.096879 0.607994 0.822644 0.110 Uiso 0.32(5) 1 calc R U P C 1
C29 C 0.0966(4) 0.8339(3) 0.6644(2) 0.0419(13) Uani 1 1 d . . . . .
C30 C 0.0990(4) 0.8871(3) 0.6338(2) 0.0427(13) Uani 1 1 d . . . . .
C31 C 0.1924(4) 0.9339(3) 0.6457(3) 0.0449(14) Uani 1 1 d . . . . .
C32 C 0.2369(5) 0.9914(3) 0.6261(3) 0.0605(17) Uani 1 1 d . . . . .
H32 H 0.203761 1.008443 0.598997 0.073 Uiso 1 1 calc R U . . .
C33 C 0.3313(5) 1.0229(4) 0.6475(3) 0.074(2) Uani 1 1 d . . . . .
H33 H 0.361829 1.061636 0.634855 0.088 Uiso 1 1 calc R U . . .
C34 C 0.3809(6) 0.9978(4) 0.6874(4) 0.084(2) Uani 1 1 d . . . . .
H34 H 0.444437 1.020226 0.700951 0.101 Uiso 1 1 calc R U . . .
C35 C 0.3401(5) 0.9410(4) 0.7078(3) 0.070(2) Uani 1 1 d . . . . .
H35 H 0.374227 0.924478 0.734798 0.084 Uiso 1 1 calc R U . . .
C36 C 0.2445(5) 0.9092(3) 0.6860(3) 0.0517(15) Uani 1 1 d . . . . .
C37 C 0.2203(5) 0.8091(4) 0.7344(3) 0.0595(18) Uani 1 1 d . . . . .
H37A H 0.164369 0.776653 0.743275 0.071 Uiso 1 1 calc R U . . .
H37B H 0.246808 0.838142 0.770126 0.071 Uiso 1 1 calc R U . . .
C38 C 0.3008(5) 0.7721(3) 0.7070(3) 0.0586(17) Uani 1 1 d . . . . .
H38A H 0.269435 0.733469 0.678917 0.070 Uiso 1 1 calc R U . . .
H38B H 0.344836 0.801805 0.686727 0.070 Uiso 1 1 calc R U . . .
C44 C 0.0214(4) 0.8901(3) 0.5943(2) 0.0463(14) Uani 1 1 d . . . . .
H44 H 0.030085 0.925183 0.573792 0.056 Uiso 1 1 calc R U . . .
C45 C -0.1286(5) 0.8560(3) 0.5415(3) 0.0494(15) Uani 1 1 d . . . . .
C46 C -0.2117(5) 0.8863(3) 0.5579(3) 0.0593(17) Uani 1 1 d . . . . .
C47 C -0.2763(6) 0.8921(4) 0.5137(4) 0.082(2) Uani 1 1 d . . . . .
H47 H -0.331812 0.912572 0.522745 0.099 Uiso 1 1 calc R U . . .
C48 C -0.2597(7) 0.8680(4) 0.4570(4) 0.090(3) Uani 1 1 d . . . . .
H48 H -0.304348 0.872051 0.428410 0.108 Uiso 1 1 calc R U . . .
C49 C -0.1795(6) 0.8387(4) 0.4426(3) 0.076(2) Uani 1 1 d . . . . .
H49 H -0.169723 0.822850 0.404015 0.092 Uiso 1 1 calc R U . . .
C50 C -0.1109(5) 0.8316(3) 0.4839(3) 0.0591(18) Uani 1 1 d . . . . .
C51 C -0.2281(6) 0.9154(4) 0.6198(3) 0.071(2) Uani 1 1 d . . . . .
H51 H -0.205080 0.885831 0.643453 0.085 Uiso 1 1 calc R U . . .
C52 C -0.1633(7) 0.9856(4) 0.6380(4) 0.103(3) Uani 1 1 d . . . . .
H52A H -0.094025 0.982259 0.633018 0.155 Uiso 1 1 calc R U . . .
H52B H -0.173608 1.002733 0.677598 0.155 Uiso 1 1 calc R U . . .
H52C H -0.181989 1.015572 0.614551 0.155 Uiso 1 1 calc R U . . .
C53 C -0.3380(6) 0.9187(5) 0.6340(4) 0.106(3) Uani 1 1 d . . . . .
H53A H -0.362839 0.948191 0.612285 0.159 Uiso 1 1 calc R U . . .
H53B H -0.342246 0.935682 0.674367 0.159 Uiso 1 1 calc R U . . .
H53C H -0.377571 0.874391 0.624358 0.159 Uiso 1 1 calc R U . . .
C54 C -0.0190(6) 0.8019(4) 0.4651(3) 0.074(2) Uani 1 1 d . . . . .
H54 H 0.007802 0.787511 0.498490 0.089 Uiso 1 1 calc R U . . .
C55 C -0.0394(7) 0.7410(4) 0.4176(3) 0.093(3) Uani 1 1 d . . . . .
H55A H -0.092735 0.708580 0.427984 0.140 Uiso 1 1 calc R U . . .
H55B H 0.019936 0.721189 0.411630 0.140 Uiso 1 1 calc R U . . .
H55C H -0.058322 0.754324 0.382764 0.140 Uiso 1 1 calc R U . . .
C56 C 0.0625(7) 0.8559(5) 0.4477(4) 0.121(4) Uani 1 1 d . . . . .
H56A H 0.035195 0.876315 0.419095 0.181 Uiso 1 1 calc R U . . .
H56B H 0.117543 0.835350 0.432320 0.181 Uiso 1 1 calc R U . . .
H56C H 0.085525 0.889830 0.480850 0.181 Uiso 1 1 calc R U . . .
C57 C 0.0208(4) 0.6409(3) 0.5380(2) 0.0397(13) Uani 1 1 d . . . . .
C58 C 0.0204(5) 0.5879(3) 0.4935(3) 0.0533(16) Uani 1 1 d . . . . .
H58 H 0.077936 0.569234 0.485803 0.064 Uiso 1 1 calc R U . . .
C59 C -0.0657(6) 0.5624(3) 0.4604(3) 0.0661(19) Uani 1 1 d . . . . .
H59 H -0.067110 0.526782 0.429635 0.079 Uiso 1 1 calc R U . . .
C60 C -0.1493(5) 0.5905(3) 0.4735(3) 0.0590(17) Uani 1 1 d . . . . .
H60 H -0.208560 0.572965 0.452033 0.071 Uiso 1 1 calc R U . . .
C61 C -0.1467(4) 0.6441(3) 0.5178(2) 0.0427(13) Uani 1 1 d . . . . .
C62 C -0.2340(4) 0.6768(3) 0.5361(2) 0.0446(14) Uani 1 1 d . . . . .
C63 C -0.3183(4) 0.6627(4) 0.4991(3) 0.0613(18) Uani 1 1 d . . . . .
H63 H -0.317302 0.635631 0.463123 0.074 Uiso 1 1 calc R U . . .
C64 C -0.4042(5) 0.6890(4) 0.5160(3) 0.076(2) Uani 1 1 d . . . . .
H64 H -0.459581 0.681528 0.490841 0.092 Uiso 1 1 calc R U . . .
C65 C -0.4057(5) 0.7263(4) 0.5705(4) 0.074(2) Uani 1 1 d . . . . .
H65 H -0.463813 0.741683 0.583305 0.088 Uiso 1 1 calc R U . . .
C66 C -0.3214(4) 0.7407(3) 0.6060(3) 0.0600(18) Uani 1 1 d . . . . .
H66 H -0.324004 0.767133 0.642140 0.072 Uiso 1 1 calc R U . . .
C67 C -0.2321(4) 0.7179(3) 0.5909(3) 0.0425(13) Uani 1 1 d . . . . .
C68 C -0.0884(5) 0.8722(3) 0.7531(3) 0.0680(19) Uani 1 1 d . . . . .
H68A H -0.066311 0.899709 0.724681 0.082 Uiso 1 1 calc R U . . .
H68B H -0.031830 0.872401 0.778387 0.082 Uiso 1 1 calc R U . . .
C69 C -0.1707(6) 0.8981(4) 0.7864(3) 0.083(2) Uani 1 1 d . . . . .
H69A H -0.183922 0.938801 0.774559 0.100 Uiso 1 1 calc R U . . .
H69B H -0.152731 0.908408 0.827212 0.100 Uiso 1 1 calc R U . . .
C70 C -0.2622(5) 0.8428(4) 0.7742(3) 0.071(2) Uani 1 1 d . . . . .
H70A H -0.300101 0.839722 0.808619 0.085 Uiso 1 1 calc R U . . .
H70B H -0.305528 0.850746 0.744376 0.085 Uiso 1 1 calc R U . . .
C71 C -0.2188(5) 0.7803(3) 0.7548(3) 0.0634(18) Uani 1 1 d . . . . .
H71A H -0.201352 0.761190 0.787375 0.076 Uiso 1 1 calc R U . . .
H71B H -0.265618 0.746650 0.729227 0.076 Uiso 1 1 calc R U . . .
Dy2 Dy 0.30624(2) 0.25496(2) 0.85871(2) 0.03407(8) Uani 1 1 d . . . . .
O2 O 0.2081(3) 0.1977(2) 0.77608(17) 0.0564(11) Uani 1 1 d . . . . .
N8 N 0.6242(3) 0.3410(2) 0.9488(2) 0.0477(12) Uani 1 1 d . . . . .
N9 N 0.6644(4) 0.1803(3) 0.9934(2) 0.0614(14) Uani 1 1 d D U . . .
C82 C 0.6910(15) 0.1209(7) 0.9565(6) 0.079(3) Uani 0.520(15) 1 d D U P D 1
H82A H 0.759891 0.131064 0.945407 0.094 Uiso 0.520(15) 1 calc R U P D 1
H82B H 0.648492 0.109373 0.921822 0.094 Uiso 0.520(15) 1 calc R U P D 1
C83 C 0.6787(16) 0.0605(7) 0.9876(7) 0.086(3) Uani 0.520(15) 1 d D U P D 1
H83A H 0.608263 0.045934 0.993749 0.103 Uiso 0.520(15) 1 calc R U P D 1
H83B H 0.703341 0.023183 0.964022 0.103 Uiso 0.520(15) 1 calc R U P D 1
C84 C 0.7369(17) 0.0801(8) 1.0457(8) 0.082(3) Uani 0.520(15) 1 d D U P D 1
H84A H 0.717454 0.044988 1.068034 0.098 Uiso 0.520(15) 1 calc R U P D 1
H84B H 0.807902 0.082919 1.038977 0.098 Uiso 0.520(15) 1 calc R U P D 1
C85 C 0.7191(14) 0.1462(7) 1.0797(6) 0.077(3) Uani 0.520(15) 1 d D U P D 1
H85A H 0.765894 0.159851 1.112514 0.093 Uiso 0.520(15) 1 calc R U P D 1
H85B H 0.651808 0.140715 1.093987 0.093 Uiso 0.520(15) 1 calc R U P D 1
C86 C 0.7318(12) 0.2006(7) 1.0432(6) 0.072(3) Uani 0.520(15) 1 d D U P D 1
H86A H 0.718064 0.242337 1.065808 0.086 Uiso 0.520(15) 1 calc R U P D 1
H86B H 0.800387 0.208442 1.031101 0.086 Uiso 0.520(15) 1 calc R U P D 1
N10 N 0.3825(3) 0.3510(2) 0.82589(18) 0.0359(10) Uani 1 1 d . . . . .
N11 N 0.5087(3) 0.1583(2) 0.8017(2) 0.0461(12) Uani 1 1 d . . . . .
N12 N 0.7381(4) 0.2578(3) 0.7526(2) 0.0588(14) Uani 1 1 d . . . . .
N13 N 0.2639(3) 0.1546(2) 0.91174(19) 0.0409(11) Uani 1 1 d . . . . .
N14 N 0.3540(3) 0.3304(2) 0.95014(18) 0.0360(10) Uani 1 1 d . . . . .
C72 C 0.5256(3) 0.3339(3) 0.9207(2) 0.0350(12) Uani 1 1 d . . . . .
H72 H 0.501696 0.286840 0.902580 0.042 Uiso 1 1 calc R U . . .
C73 C 0.5466(4) 0.3781(3) 0.8751(2) 0.0345(12) Uani 1 1 d . . . . .
C74 C 0.6525(4) 0.4095(3) 0.8824(2) 0.0384(13) Uani 1 1 d . . . . .
C75 C 0.7122(4) 0.4535(3) 0.8541(3) 0.0512(15) Uani 1 1 d . . . . .
H75 H 0.685133 0.469838 0.824378 0.061 Uiso 1 1 calc R U . . .
C76 C 0.8143(5) 0.4738(3) 0.8703(3) 0.067(2) Uani 1 1 d . . . . .
H76 H 0.854858 0.503775 0.851423 0.080 Uiso 1 1 calc R U . . .
C77 C 0.8535(5) 0.4493(3) 0.9136(3) 0.068(2) Uani 1 1 d . . . . .
H77 H 0.920933 0.463738 0.924246 0.082 Uiso 1 1 calc R U . . .
C78 C 0.7963(4) 0.4035(3) 0.9426(3) 0.0589(17) Uani 1 1 d . . . . .
H78 H 0.824286 0.386628 0.971692 0.071 Uiso 1 1 calc R U . . .
C79 C 0.6954(4) 0.3843(3) 0.9262(3) 0.0448(14) Uani 1 1 d . . . . .
C80 C 0.6404(4) 0.2967(3) 0.9880(3) 0.0520(16) Uani 1 1 d . . . . .
H80A H 0.580717 0.288068 1.009845 0.062 Uiso 1 1 calc R U . . .
H80B H 0.695139 0.319057 1.014938 0.062 Uiso 1 1 calc R U . . .
C81 C 0.6645(5) 0.2305(3) 0.9570(3) 0.0622(18) Uani 1 1 d . . . . .
H81A H 0.615892 0.212327 0.925449 0.075 Uiso 1 1 calc R U . . .
H81B H 0.729942 0.238724 0.940653 0.075 Uiso 1 1 calc R U . . .
C87 C 0.4793(4) 0.3859(3) 0.8357(2) 0.0381(13) Uani 1 1 d . . . . .
H87 H 0.500142 0.417963 0.812984 0.046 Uiso 1 1 calc R U . . .
C88 C 0.3215(4) 0.3716(3) 0.7847(2) 0.0413(13) Uani 1 1 d . . . . .
C89 C 0.3358(4) 0.3545(3) 0.7250(2) 0.0463(14) Uani 1 1 d . . . . .
C90 C 0.2648(5) 0.3664(4) 0.6865(3) 0.0612(18) Uani 1 1 d . . . . .
H90 H 0.271933 0.353734 0.647156 0.073 Uiso 1 1 calc R U . . .
C91 C 0.1847(5) 0.3965(3) 0.7058(3) 0.0622(19) Uani 1 1 d . . . . .
H91 H 0.136985 0.402460 0.679748 0.075 Uiso 1 1 calc R U . . .
C92 C 0.1755(4) 0.4174(3) 0.7635(3) 0.0546(16) Uani 1 1 d . . . . .
H92 H 0.122721 0.439398 0.776074 0.066 Uiso 1 1 calc R U . . .
C93 C 0.2438(4) 0.4066(3) 0.8044(3) 0.0434(14) Uani 1 1 d . . . . .
C94 C 0.4241(5) 0.3242(4) 0.7006(3) 0.0621(18) Uani 1 1 d . . . . .
H94 H 0.463610 0.316689 0.732872 0.075 Uiso 1 1 calc R U . . .
C95 C 0.3936(7) 0.2574(5) 0.6608(4) 0.108(3) Uani 1 1 d . . . . .
H95A H 0.356434 0.225705 0.681542 0.162 Uiso 1 1 calc R U . . .
H95B H 0.452334 0.240892 0.646102 0.162 Uiso 1 1 calc R U . . .
H95C H 0.352574 0.263040 0.629477 0.162 Uiso 1 1 calc R U . . .
C96 C 0.4908(6) 0.3746(5) 0.6703(4) 0.103(3) Uani 1 1 d . . . . .
H96A H 0.452121 0.386066 0.640613 0.154 Uiso 1 1 calc R U . . .
H96B H 0.545520 0.354617 0.653609 0.154 Uiso 1 1 calc R U . . .
H96C H 0.516446 0.414593 0.697715 0.154 Uiso 1 1 calc R U . . .
C97 C 0.2384(5) 0.4377(3) 0.8670(3) 0.0557(17) Uani 1 1 d . . . . .
H97 H 0.262849 0.407906 0.889867 0.067 Uiso 1 1 calc R U . . .
C98 C 0.3093(6) 0.5050(4) 0.8795(4) 0.095(3) Uani 1 1 d . . . . .
H98A H 0.375328 0.498633 0.867989 0.142 Uiso 1 1 calc R U . . .
H98B H 0.310997 0.523159 0.919893 0.142 Uiso 1 1 calc R U . . .
H98C H 0.286395 0.535835 0.858390 0.142 Uiso 1 1 calc R U . . .
C99 C 0.1343(5) 0.4466(4) 0.8868(3) 0.074(2) Uani 1 1 d . . . . .
H99A H 0.114093 0.482838 0.871585 0.111 Uiso 1 1 calc R U . . .
H99B H 0.135154 0.456819 0.928082 0.111 Uiso 1 1 calc R U . . .
H99C H 0.087882 0.405657 0.873370 0.111 Uiso 1 1 calc R U . . .
C100 C 0.4267(4) 0.1712(3) 0.8331(2) 0.0388(13) Uani 1 1 d . . . . .
C101 C 0.4022(4) 0.1154(3) 0.8602(2) 0.0416(13) Uani 1 1 d . . . . .
C102 C 0.4680(5) 0.0678(3) 0.8446(3) 0.0500(15) Uani 1 1 d . . . . .
C103 C 0.4765(6) 0.0052(3) 0.8562(3) 0.075(2) Uani 1 1 d . . . . .
H103 H 0.431183 -0.015637 0.879561 0.090 Uiso 1 1 calc R U . . .
C104 C 0.5530(8) -0.0259(4) 0.8326(4) 0.100(3) Uani 1 1 d . . . . .
H104 H 0.560705 -0.067468 0.840978 0.120 Uiso 1 1 calc R U . . .
C105 C 0.6180(7) 0.0039(5) 0.7967(4) 0.096(3) Uani 1 1 d . . . . .
H105 H 0.668085 -0.018829 0.780929 0.115 Uiso 1 1 calc R U . . .
C106 C 0.6130(5) 0.0654(4) 0.7831(3) 0.074(2) Uani 1 1 d . . . . .
H106 H 0.658348 0.084880 0.758996 0.089 Uiso 1 1 calc R U . . .
C107 C 0.5354(5) 0.0973(3) 0.8075(3) 0.0516(16) Uani 1 1 d . . . . .
C108 C 0.5652(4) 0.2013(4) 0.7664(3) 0.0597(18) Uani 1 1 d . . . . .
H10C H 0.526919 0.235373 0.759921 0.072 Uiso 1 1 calc R U . . .
H10D H 0.574791 0.174350 0.729359 0.072 Uiso 1 1 calc R U . . .
C109 C 0.6672(4) 0.2359(3) 0.7940(3) 0.0569(16) Uani 1 1 d . . . . .
H10E H 0.658483 0.274688 0.822543 0.068 Uiso 1 1 calc R U . . .
H10F H 0.694612 0.204881 0.813592 0.068 Uiso 1 1 calc R U . . .
C110 C 0.8330(5) 0.2873(4) 0.7835(3) 0.085(2) Uani 1 1 d . . . . .
H11E H 0.854684 0.254752 0.803811 0.102 Uiso 1 1 calc R U . . .
H11F H 0.824368 0.326498 0.811681 0.102 Uiso 1 1 calc R U . . .
C111 C 0.9140(6) 0.3084(5) 0.7408(5) 0.113(3) Uani 1 1 d . . . . .
H11G H 0.977062 0.327667 0.761619 0.135 Uiso 1 1 calc R U . . .
H11H H 0.924179 0.268933 0.713317 0.135 Uiso 1 1 calc R U . . .
C112 C 0.8819(6) 0.3584(5) 0.7099(5) 0.116(4) Uani 1 1 d . . . . .
H11I H 0.931482 0.370832 0.682538 0.139 Uiso 1 1 calc R U . . .
H11J H 0.874091 0.398723 0.736860 0.139 Uiso 1 1 calc R U . . .
C113 C 0.7825(7) 0.3259(5) 0.6787(4) 0.100(3) Uani 1 1 d . . . . .
H11K H 0.791406 0.286420 0.650986 0.120 Uiso 1 1 calc R U . . .
H11L H 0.758848 0.357478 0.658133 0.120 Uiso 1 1 calc R U . . .
C114 C 0.7047(5) 0.3053(4) 0.7226(4) 0.084(2) Uani 1 1 d . . . . .
H11M H 0.695073 0.344967 0.749853 0.101 Uiso 1 1 calc R U . . .
H11N H 0.641020 0.285372 0.702681 0.101 Uiso 1 1 calc R U . . .
C115 C 0.3239(4) 0.1100(3) 0.8992(2) 0.0448(14) Uani 1 1 d . . . . .
H115 H 0.313949 0.072615 0.917094 0.054 Uiso 1 1 calc R U . . .
C116 C 0.1951(5) 0.1419(3) 0.9561(3) 0.0506(14) Uani 1 1 d D U . . .
C121 C 0.2270(5) 0.1640(3) 1.0136(3) 0.0584(16) Uani 1 1 d D U . . .
C125 C 0.3328(5) 0.1989(3) 1.0313(3) 0.0586(17) Uani 1 1 d . . . . .
H125 H 0.362452 0.216540 0.998221 0.070 Uiso 1 1 calc R U . . .
C126 C 0.3950(6) 0.1482(4) 1.0458(3) 0.086(2) Uani 1 1 d . . . . .
H12E H 0.368480 0.130792 1.078704 0.129 Uiso 1 1 calc R U . . .
H12F H 0.463179 0.170151 1.054209 0.129 Uiso 1 1 calc R U . . .
H12G H 0.392312 0.111823 1.013629 0.129 Uiso 1 1 calc R U . . .
C127 C 0.3375(7) 0.2576(4) 1.0807(3) 0.090(3) Uani 1 1 d . . . . .
H12H H 0.290515 0.285434 1.073217 0.134 Uiso 1 1 calc R U . . .
H12I H 0.403920 0.283696 1.084722 0.134 Uiso 1 1 calc R U . . .
H12J H 0.321224 0.240983 1.115528 0.134 Uiso 1 1 calc R U . . .
C128 C 0.4507(4) 0.3590(3) 0.9623(2) 0.0379(12) Uani 1 1 d . . . . .
C129 C 0.4785(4) 0.4118(3) 1.0077(3) 0.0501(15) Uani 1 1 d . . . . .
H129 H 0.545692 0.430061 1.015976 0.060 Uiso 1 1 calc R U . . .
C130 C 0.4055(5) 0.4370(3) 1.0407(3) 0.0588(17) Uani 1 1 d . . . . .
H130 H 0.422865 0.472257 1.071671 0.071 Uiso 1 1 calc R U . . .
C131 C 0.3062(5) 0.4096(3) 1.0273(3) 0.0535(16) Uani 1 1 d . . . . .
H131 H 0.256333 0.427254 1.048696 0.064 Uiso 1 1 calc R U . . .
C132 C 0.2810(4) 0.3560(3) 0.9824(2) 0.0374(12) Uani 1 1 d . . . . .
C133 C 0.1759(4) 0.3235(3) 0.9647(2) 0.0418(13) Uani 1 1 d . . . . .
C134 C 0.0996(5) 0.3363(4) 1.0016(3) 0.0626(18) Uani 1 1 d . . . . .
H134 H 0.115066 0.362655 1.037907 0.075 Uiso 1 1 calc R U . . .
C135 C 0.0016(5) 0.3103(4) 0.9852(3) 0.074(2) Uani 1 1 d . . . . .
H135 H -0.049413 0.319002 1.010097 0.089 Uiso 1 1 calc R U . . .
C136 C -0.0205(5) 0.2714(4) 0.9315(3) 0.071(2) Uani 1 1 d . . . . .
H136 H -0.086972 0.254716 0.919710 0.086 Uiso 1 1 calc R U . . .
C137 C 0.0550(4) 0.2569(3) 0.8951(3) 0.0567(17) Uani 1 1 d . . . . .
H137 H 0.037815 0.229441 0.859388 0.068 Uiso 1 1 calc R U . . .
C138 C 0.1573(4) 0.2820(3) 0.9096(3) 0.0451(14) Uani 1 1 d . . . . .
C139 C 0.1310(5) 0.2222(3) 0.7471(3) 0.0641(18) Uani 1 1 d . . . . .
H13E H 0.156997 0.240115 0.713917 0.077 Uiso 1 1 calc R U . . .
H13F H 0.104820 0.257096 0.772979 0.077 Uiso 1 1 calc R U . . .
C140 C 0.0507(6) 0.1605(4) 0.7291(3) 0.079(2) Uani 1 1 d . . . . .
H14E H 0.004791 0.154303 0.759828 0.095 Uiso 1 1 calc R U . . .
H14F H 0.013047 0.163955 0.695145 0.095 Uiso 1 1 calc R U . . .
C141 C 0.1098(6) 0.1039(4) 0.7168(4) 0.086(2) Uani 1 1 d . . . . .
H14G H 0.076159 0.064869 0.731221 0.103 Uiso 1 1 calc R U . . .
H14H H 0.116868 0.091095 0.675686 0.103 Uiso 1 1 calc R U . . .
C142 C 0.2095(6) 0.1290(4) 0.7461(3) 0.075(2) Uani 1 1 d . . . . .
H14I H 0.221850 0.100705 0.773183 0.090 Uiso 1 1 calc R U . . .
H14J H 0.261754 0.128687 0.718224 0.090 Uiso 1 1 calc R U . . .
C120 C 0.1601(11) 0.1600(10) 1.0582(6) 0.072(3) Uani 0.61(3) 1 d D U P E 1
H120 H 0.180444 0.179156 1.096039 0.087 Uiso 0.61(3) 1 calc R U P E 1
C119 C 0.0638(11) 0.1271(10) 1.0447(7) 0.076(3) Uani 0.61(3) 1 d D U P E 1
H119 H 0.019940 0.121378 1.074269 0.091 Uiso 0.61(3) 1 calc R U P E 1
C118 C 0.0305(11) 0.1025(9) 0.9893(7) 0.073(3) Uani 0.61(3) 1 d D U P E 1
H118 H -0.035162 0.080416 0.981214 0.088 Uiso 0.61(3) 1 calc R U P E 1
C117 C 0.0960(9) 0.1109(10) 0.9444(6) 0.061(2) Uani 0.61(3) 1 d D U P E 1
C122 C 0.0583(11) 0.0849(9) 0.8829(7) 0.065(3) Uani 0.61(3) 1 d D U P E 1
H122 H 0.094210 0.115830 0.859778 0.078 Uiso 0.61(3) 1 calc R U P E 1
C123 C -0.0536(11) 0.0828(10) 0.8718(8) 0.075(4) Uani 0.61(3) 1 d D U P E 1
H12K H -0.091394 0.044833 0.885221 0.112 Uiso 0.61(3) 1 calc R U P E 1
H12L H -0.067080 0.078517 0.831283 0.112 Uiso 0.61(3) 1 calc R U P E 1
H12M H -0.072617 0.123595 0.891846 0.112 Uiso 0.61(3) 1 calc R U P E 1
C124 C 0.0833(14) 0.0134(9) 0.8587(9) 0.082(5) Uani 0.61(3) 1 d D U P E 1
H12N H 0.153817 0.014310 0.863621 0.123 Uiso 0.61(3) 1 calc R U P E 1
H12O H 0.064304 0.001101 0.818499 0.123 Uiso 0.61(3) 1 calc R U P E 1
H12P H 0.046904 -0.019035 0.878991 0.123 Uiso 0.61(3) 1 calc R U P E 1
C1C C 0.1531(16) 0.1381(14) 1.0492(9) 0.071(3) Uani 0.39(3) 1 d D U P E 2
H1C H 0.168308 0.147852 1.088504 0.085 Uiso 0.39(3) 1 calc R U P E 2
C1B C 0.0603(17) 0.0997(15) 1.0319(10) 0.076(3) Uani 0.39(3) 1 d D U P E 2
H1B H 0.015401 0.087116 1.059165 0.091 Uiso 0.39(3) 1 calc R U P E 2
C1A C 0.0346(16) 0.0800(14) 0.9745(11) 0.073(3) Uani 0.39(3) 1 d D U P E 2
H1A H -0.026600 0.052777 0.962323 0.088 Uiso 0.39(3) 1 calc R U P E 2
C143 C 0.1029(13) 0.1021(16) 0.9343(9) 0.062(3) Uani 0.39(3) 1 d D U P E 2
C1D C 0.0761(17) 0.0766(14) 0.8711(9) 0.064(3) Uani 0.39(3) 1 d D U P E 2
H1D H 0.111598 0.110527 0.850593 0.077 Uiso 0.39(3) 1 calc R U P E 2
C1E C -0.0345(17) 0.0670(17) 0.8532(12) 0.079(6) Uani 0.39(3) 1 d D U P E 2
H1EA H -0.072675 0.034818 0.873099 0.118 Uiso 0.39(3) 1 calc R U P E 2
H1EB H -0.042893 0.050847 0.812494 0.118 Uiso 0.39(3) 1 calc R U P E 2
H1EC H -0.057579 0.109339 0.862775 0.118 Uiso 0.39(3) 1 calc R U P E 2
C1F C 0.114(2) 0.0091(15) 0.8475(12) 0.070(5) Uani 0.39(3) 1 d D U P E 2
H1FA H 0.182979 0.012971 0.859807 0.105 Uiso 0.39(3) 1 calc R U P E 2
H1FB H 0.109123 0.000138 0.806217 0.105 Uiso 0.39(3) 1 calc R U P E 2
H1FC H 0.074243 -0.027303 0.861892 0.105 Uiso 0.39(3) 1 calc R U P E 2
C11A C 0.3880(7) 0.7951(4) 0.4531(4) 0.079(2) Uani 0.865(7) 1 d D U P A 2
H11C H 0.364631 0.749483 0.432650 0.095 Uiso 0.865(7) 1 calc R U P A 2
H11D H 0.453037 0.796481 0.470957 0.095 Uiso 0.865(7) 1 calc R U P A 2
C12A C 0.3980(9) 0.8443(5) 0.4102(4) 0.093(2) Uani 0.865(7) 1 d D U P A 2
H12C H 0.446809 0.832355 0.382056 0.112 Uiso 0.865(7) 1 calc R U P A 2
H12D H 0.334146 0.839611 0.389844 0.112 Uiso 0.865(7) 1 calc R U P A 2
C13A C 0.4287(8) 0.9141(5) 0.4385(5) 0.091(2) Uani 0.865(7) 1 d D U P A 2
H13C H 0.427692 0.943521 0.410759 0.110 Uiso 0.865(7) 1 calc R U P A 2
H13D H 0.496527 0.920554 0.454294 0.110 Uiso 0.865(7) 1 calc R U P A 2
C14A C 0.3593(8) 0.9318(5) 0.4858(4) 0.097(2) Uani 0.865(7) 1 d D U P A 2
H14C H 0.293094 0.930801 0.469654 0.117 Uiso 0.865(7) 1 calc R U P A 2
H14D H 0.383614 0.976955 0.506922 0.117 Uiso 0.865(7) 1 calc R U P A 2
C15A C 0.3537(9) 0.8810(4) 0.5266(4) 0.095(2) Uani 0.865(7) 1 d D U P A 2
H15C H 0.419235 0.884275 0.544554 0.114 Uiso 0.865(7) 1 calc R U P A 2
H15D H 0.307632 0.891868 0.556708 0.114 Uiso 0.865(7) 1 calc R U P A 2
C27A C 0.0206(19) 0.7430(9) 0.8469(9) 0.083(5) Uani 0.68(5) 1 d D U P C 2
H27D H -0.009081 0.775679 0.831439 0.124 Uiso 0.68(5) 1 calc R U P C 2
H27E H 0.088882 0.761709 0.858944 0.124 Uiso 0.68(5) 1 calc R U P C 2
H27F H -0.016089 0.731400 0.879331 0.124 Uiso 0.68(5) 1 calc R U P C 2
C28A C 0.0579(14) 0.6230(11) 0.8255(12) 0.077(4) Uani 0.68(5) 1 d D U P C 2
H28D H 0.019124 0.612572 0.857625 0.116 Uiso 0.68(5) 1 calc R U P C 2
H28E H 0.126816 0.638112 0.837920 0.116 Uiso 0.68(5) 1 calc R U P C 2
H28F H 0.052338 0.583320 0.796197 0.116 Uiso 0.68(5) 1 calc R U P C 2
C39A C 0.403(3) 0.6917(17) 0.7136(12) 0.081(3) Uani 0.177(9) 1 d D U P B 2
H39C H 0.354017 0.666860 0.684075 0.098 Uiso 0.177(9) 1 calc R U P B 2
H39D H 0.461603 0.710175 0.694436 0.098 Uiso 0.177(9) 1 calc R U P B 2
C40A C 0.433(3) 0.6434(15) 0.7490(16) 0.085(3) Uani 0.177(9) 1 d D U P B 2
H40C H 0.373427 0.612487 0.756275 0.102 Uiso 0.177(9) 1 calc R U P B 2
H40D H 0.478193 0.617230 0.727853 0.102 Uiso 0.177(9) 1 calc R U P B 2
C41A C 0.482(3) 0.681(3) 0.8054(16) 0.086(3) Uani 0.177(9) 1 d D U P B 2
H41C H 0.497328 0.648889 0.828308 0.103 Uiso 0.177(9) 1 calc R U P B 2
H41D H 0.544744 0.708550 0.798200 0.103 Uiso 0.177(9) 1 calc R U P B 2
C42A C 0.416(3) 0.725(2) 0.8379(12) 0.085(4) Uani 0.177(9) 1 d D U P B 2
H42C H 0.453840 0.769858 0.850816 0.102 Uiso 0.177(9) 1 calc R U P B 2
H42D H 0.392415 0.706766 0.871562 0.102 Uiso 0.177(9) 1 calc R U P B 2
C43A C 0.324(2) 0.728(2) 0.7980(12) 0.083(3) Uani 0.177(9) 1 d D U P B 2
H43C H 0.282080 0.683881 0.788474 0.100 Uiso 0.177(9) 1 calc R U P B 2
H43D H 0.283930 0.759402 0.817931 0.100 Uiso 0.177(9) 1 calc R U P B 2
C82A C 0.6378(15) 0.1119(6) 0.9629(7) 0.075(3) Uani 0.480(15) 1 d D U P D 2
H82C H 0.686778 0.103215 0.933990 0.090 Uiso 0.480(15) 1 calc R U P D 2
H82D H 0.573190 0.106570 0.943156 0.090 Uiso 0.480(15) 1 calc R U P D 2
C83A C 0.6325(14) 0.0602(8) 1.0024(9) 0.084(3) Uani 0.480(15) 1 d D U P D 2
H83C H 0.609641 0.015011 0.980838 0.100 Uiso 0.480(15) 1 calc R U P D 2
H83D H 0.586552 0.069436 1.032900 0.100 Uiso 0.480(15) 1 calc R U P D 2
C84A C 0.7389(17) 0.0664(9) 1.0274(10) 0.081(3) Uani 0.480(15) 1 d D U P D 2
H84C H 0.741834 0.033004 1.051372 0.097 Uiso 0.480(15) 1 calc R U P D 2
H84D H 0.786078 0.060699 0.997007 0.097 Uiso 0.480(15) 1 calc R U P D 2
C85A C 0.7617(14) 0.1378(8) 1.0631(8) 0.079(3) Uani 0.480(15) 1 d D U P D 2
H85C H 0.712577 0.143272 1.092507 0.095 Uiso 0.480(15) 1 calc R U P D 2
H85D H 0.827422 0.145387 1.082018 0.095 Uiso 0.480(15) 1 calc R U P D 2
C86A C 0.7587(11) 0.1886(9) 1.0235(8) 0.072(3) Uani 0.480(15) 1 d D U P D 2
H86C H 0.773495 0.233833 1.046190 0.086 Uiso 0.480(15) 1 calc R U P D 2
H86D H 0.810624 0.184169 0.995715 0.086 Uiso 0.480(15) 1 calc R U P D 2

loop_
_atom_site_aniso_label
_atom_site_aniso_U_11
_atom_site_aniso_U_22
_atom_site_aniso_U_33
_atom_site_aniso_U_23
_atom_site_aniso_U_13
_atom_site_aniso_U_12
Dy1 0.03224(14) 0.03257(15) 0.03968(16) 0.00446(12) -0.00144(11) 0.00704(11)
O1 0.059(3) 0.041(2) 0.060(3) -0.002(2) 0.013(2) 0.010(2)
N1 0.032(3) 0.060(3) 0.071(4) 0.021(3) 0.019(2) 0.017(2)
N2 0.071(3) 0.048(3) 0.077(4) 0.009(3) 0.030(3) 0.003(3)
C11 0.092(6) 0.062(6) 0.092(6) 0.015(6) 0.033(6) 0.008(6)
C12 0.098(6) 0.068(5) 0.100(6) 0.022(5) 0.037(5) 0.011(5)
C13 0.102(6) 0.068(6) 0.106(6) 0.022(5) 0.039(5) 0.009(5)
C14 0.103(6) 0.070(6) 0.106(6) 0.023(5) 0.038(6) 0.008(5)
C15 0.097(6) 0.064(6) 0.101(6) 0.016(6) 0.036(6) 0.004(6)
N3 0.033(2) 0.039(3) 0.041(3) 0.012(2) 0.0034(19) 0.007(2)
N4 0.041(3) 0.052(3) 0.052(3) 0.013(2) -0.013(2) 0.003(2)
N5 0.054(3) 0.086(4) 0.077(4) 0.030(3) -0.006(3) 0.016(3)
C39 0.054(4) 0.097(5) 0.094(5) 0.024(4) 0.000(4) 0.020(4)
C40 0.058(4) 0.099(5) 0.109(5) 0.021(4) -0.012(4) 0.021(4)
C41 0.064(4) 0.093(5) 0.106(5) 0.027(4) -0.016(4) 0.017(4)
C42 0.067(4) 0.094(5) 0.097(5) 0.034(4) -0.019(4) 0.016(4)
C43 0.059(4) 0.088(5) 0.099(5) 0.024(4) -0.020(4) 0.013(4)
N6 0.046(3) 0.039(3) 0.045(3) 0.011(2) -0.010(2) 0.001(2)
N7 0.034(2) 0.032(2) 0.041(3) 0.008(2) 0.002(2) 0.0028(19)
C1 0.034(3) 0.039(3) 0.049(3) 0.004(3) 0.006(3) 0.010(2)
C2 0.028(3) 0.034(3) 0.052(3) 0.007(3) -0.002(2) 0.005(2)
C3 0.031(3) 0.031(3) 0.065(4) 0.002(3) -0.002(3) 0.004(2)
C4 0.042(3) 0.039(3) 0.080(5) 0.008(3) -0.009(3) 0.007(3)
C5 0.046(4) 0.053(4) 0.114(6) 0.016(4) -0.018(4) 0.015(3)
C6 0.038(4) 0.065(5) 0.123(7) 0.003(5) -0.004(4) 0.021(3)
C7 0.038(3) 0.066(5) 0.098(6) 0.013(4) 0.015(4) 0.015(3)
C8 0.032(3) 0.041(3) 0.066(4) 0.000(3) 0.008(3) 0.007(3)
C9 0.041(3) 0.062(4) 0.056(4) 0.014(3) 0.014(3) 0.007(3)
C10 0.055(4) 0.057(4) 0.060(4) 0.006(3) 0.007(3) 0.000(3)
C16 0.045(3) 0.033(3) 0.045(3) 0.012(3) 0.002(3) 0.008(2)
C17 0.046(3) 0.031(3) 0.053(4) 0.015(3) 0.008(3) 0.016(3)
C18 0.040(3) 0.040(3) 0.055(4) 0.017(3) 0.006(3) 0.008(3)
C19 0.054(4) 0.053(4) 0.074(5) 0.028(4) 0.008(4) 0.008(3)
C20 0.068(5) 0.072(5) 0.071(5) 0.034(4) 0.028(4) 0.020(4)
C21 0.074(5) 0.071(5) 0.048(4) 0.026(3) 0.017(3) 0.025(4)
C22 0.049(4) 0.051(4) 0.047(4) 0.014(3) 0.006(3) 0.015(3)
C23 0.045(3) 0.045(4) 0.062(4) 0.009(3) 0.001(3) -0.003(3)
C24 0.055(4) 0.079(5) 0.078(5) 0.023(4) -0.006(4) -0.014(4)
C25 0.089(6) 0.075(6) 0.103(7) -0.014(5) 0.005(5) 0.017(5)
C26 0.061(4) 0.088(5) 0.047(4) 0.020(4) -0.002(3) 0.014(4)
C27 0.083(12) 0.095(12) 0.052(13) 0.004(11) -0.010(13) 0.002(12)
C28 0.074(12) 0.098(13) 0.046(13) 0.016(11) -0.014(11) 0.009(12)
C29 0.035(3) 0.044(3) 0.047(3) 0.009(3) 0.004(2) 0.007(2)
C30 0.040(3) 0.039(3) 0.047(3) 0.007(3) -0.002(3) 0.002(3)
C31 0.040(3) 0.036(3) 0.053(4) -0.002(3) -0.002(3) 0.001(3)
C32 0.055(4) 0.051(4) 0.070(5) 0.006(3) -0.003(3) -0.001(3)
C33 0.061(5) 0.052(4) 0.100(6) 0.012(4) 0.000(4) -0.009(4)
C34 0.059(5) 0.065(5) 0.110(7) -0.003(5) -0.022(5) -0.018(4)
C35 0.054(4) 0.071(5) 0.077(5) 0.000(4) -0.025(4) 0.002(4)
C36 0.048(4) 0.048(4) 0.052(4) -0.003(3) -0.004(3) 0.003(3)
C37 0.049(4) 0.075(5) 0.060(4) 0.027(4) -0.005(3) 0.010(3)
C38 0.058(4) 0.059(4) 0.060(4) 0.010(3) -0.007(3) 0.014(3)
C44 0.057(4) 0.035(3) 0.046(3) 0.010(3) -0.002(3) 0.003(3)
C45 0.053(4) 0.049(4) 0.048(4) 0.022(3) -0.012(3) 0.001(3)
C46 0.061(4) 0.056(4) 0.066(5) 0.023(3) -0.012(3) 0.012(3)
C47 0.074(5) 0.076(5) 0.105(7) 0.029(5) -0.032(5) 0.020(4)
C48 0.092(6) 0.103(7) 0.081(6) 0.040(5) -0.042(5) 0.011(5)
C49 0.089(6) 0.085(6) 0.052(4) 0.024(4) -0.020(4) -0.005(5)
C50 0.063(4) 0.058(4) 0.053(4) 0.022(3) -0.014(3) -0.010(3)
C51 0.082(5) 0.066(5) 0.071(5) 0.013(4) -0.010(4) 0.032(4)
C52 0.124(8) 0.071(6) 0.111(7) -0.002(5) -0.014(6) 0.028(6)
C53 0.106(7) 0.113(8) 0.117(8) 0.021(6) 0.003(6) 0.068(6)
C54 0.076(5) 0.100(6) 0.046(4) 0.016(4) 0.001(4) 0.010(5)
C55 0.128(8) 0.103(7) 0.051(5) 0.019(5) 0.013(5) 0.022(6)
C56 0.098(7) 0.148(10) 0.094(7) 0.006(7) 0.018(6) -0.023(7)
C57 0.044(3) 0.031(3) 0.043(3) 0.007(2) 0.004(3) 0.001(2)
C58 0.057(4) 0.044(4) 0.058(4) 0.000(3) 0.010(3) 0.016(3)
C59 0.085(5) 0.048(4) 0.058(4) -0.007(3) 0.004(4) 0.009(4)
C60 0.057(4) 0.054(4) 0.058(4) -0.001(3) -0.012(3) -0.002(3)
C61 0.038(3) 0.043(3) 0.042(3) 0.007(3) 0.000(3) -0.005(3)
C62 0.039(3) 0.053(4) 0.043(3) 0.017(3) -0.002(3) 0.003(3)
C63 0.042(4) 0.083(5) 0.054(4) 0.013(4) -0.005(3) -0.001(3)
C64 0.047(4) 0.108(7) 0.080(6) 0.034(5) -0.016(4) 0.012(4)
C65 0.036(4) 0.098(6) 0.093(6) 0.021(5) 0.003(4) 0.024(4)
C66 0.044(4) 0.060(4) 0.076(5) 0.008(4) -0.005(3) 0.015(3)
C67 0.037(3) 0.038(3) 0.055(4) 0.013(3) -0.004(3) 0.009(2)
C68 0.080(5) 0.051(4) 0.067(5) -0.008(3) 0.004(4) 0.016(4)
C69 0.091(6) 0.069(5) 0.084(6) -0.010(4) 0.022(5) 0.022(5)
C70 0.066(5) 0.076(5) 0.076(5) 0.010(4) 0.027(4) 0.034(4)
C71 0.073(5) 0.055(4) 0.066(5) 0.012(3) 0.024(4) 0.022(4)
Dy2 0.03012(14) 0.03046(15) 0.04085(16) 0.00466(12) 0.00300(11) 0.00500(10)
O2 0.056(3) 0.055(3) 0.055(3) 0.001(2) -0.017(2) 0.009(2)
N8 0.033(3) 0.046(3) 0.067(3) 0.018(3) -0.011(2) 0.005(2)
N9 0.059(3) 0.056(3) 0.076(3) 0.027(3) -0.012(3) 0.012(3)
C82 0.077(6) 0.068(5) 0.093(6) 0.024(5) -0.010(5) 0.008(5)
C83 0.083(6) 0.071(5) 0.106(6) 0.026(5) -0.006(5) 0.007(5)
C84 0.079(5) 0.073(5) 0.101(6) 0.037(5) -0.009(5) 0.013(5)
C85 0.073(5) 0.078(5) 0.090(6) 0.037(5) -0.010(5) 0.016(5)
C86 0.067(5) 0.068(5) 0.087(6) 0.031(5) -0.011(5) 0.015(5)
N10 0.032(2) 0.037(2) 0.041(3) 0.011(2) -0.0022(19) 0.0066(19)
N11 0.043(3) 0.049(3) 0.049(3) 0.010(2) 0.005(2) 0.015(2)
N12 0.040(3) 0.076(4) 0.066(4) 0.023(3) 0.006(3) 0.014(3)
N13 0.037(2) 0.037(3) 0.048(3) 0.009(2) 0.010(2) 0.003(2)
N14 0.036(2) 0.030(2) 0.044(3) 0.009(2) 0.002(2) 0.0100(19)
C72 0.026(3) 0.033(3) 0.044(3) 0.002(2) -0.006(2) 0.005(2)
C73 0.030(3) 0.031(3) 0.043(3) 0.006(2) 0.003(2) 0.008(2)
C74 0.027(3) 0.033(3) 0.052(3) 0.000(3) 0.002(2) 0.004(2)
C75 0.041(3) 0.044(4) 0.067(4) 0.005(3) 0.012(3) 0.008(3)
C76 0.043(4) 0.054(4) 0.098(6) 0.006(4) 0.019(4) 0.002(3)
C77 0.029(3) 0.061(5) 0.108(6) 0.001(4) 0.002(4) 0.002(3)
C78 0.033(3) 0.058(4) 0.084(5) 0.006(4) -0.008(3) 0.010(3)
C79 0.032(3) 0.040(3) 0.060(4) -0.001(3) -0.005(3) 0.009(2)
C80 0.040(3) 0.058(4) 0.061(4) 0.018(3) -0.007(3) 0.011(3)
C81 0.064(4) 0.068(5) 0.061(4) 0.018(4) 0.001(3) 0.025(4)
C87 0.034(3) 0.035(3) 0.049(3) 0.016(3) 0.009(2) 0.006(2)
C88 0.034(3) 0.041(3) 0.049(3) 0.019(3) -0.008(3) -0.003(2)
C89 0.039(3) 0.058(4) 0.045(4) 0.025(3) 0.003(3) 0.002(3)
C90 0.058(4) 0.077(5) 0.051(4) 0.023(4) -0.005(3) 0.007(4)
C91 0.047(4) 0.076(5) 0.070(5) 0.036(4) -0.015(3) 0.005(3)
C92 0.041(3) 0.059(4) 0.072(5) 0.029(4) 0.000(3) 0.014(3)
C93 0.035(3) 0.040(3) 0.058(4) 0.020(3) 0.000(3) 0.003(2)
C94 0.048(4) 0.089(5) 0.053(4) 0.017(4) 0.004(3) 0.016(4)
C95 0.102(7) 0.127(8) 0.089(6) -0.021(6) -0.004(5) 0.046(6)
C96 0.072(5) 0.150(9) 0.106(7) 0.062(7) 0.029(5) 0.032(6)
C97 0.057(4) 0.052(4) 0.067(4) 0.019(3) 0.008(3) 0.026(3)
C98 0.071(5) 0.085(6) 0.109(7) -0.020(5) -0.011(5) 0.002(5)
C99 0.072(5) 0.080(5) 0.079(5) 0.016(4) 0.010(4) 0.035(4)
C100 0.036(3) 0.043(3) 0.036(3) 0.002(2) 0.001(2) 0.009(2)
C101 0.038(3) 0.042(3) 0.043(3) 0.004(3) -0.003(3) 0.010(3)
C102 0.061(4) 0.039(3) 0.053(4) 0.005(3) -0.003(3) 0.020(3)
C103 0.095(6) 0.055(4) 0.084(5) 0.012(4) 0.008(4) 0.037(4)
C104 0.136(8) 0.081(6) 0.104(7) 0.020(5) 0.010(6) 0.075(6)
C105 0.102(7) 0.098(7) 0.100(7) -0.001(5) 0.012(5) 0.074(6)
C106 0.068(5) 0.093(6) 0.069(5) -0.001(4) 0.010(4) 0.049(4)
C107 0.052(4) 0.062(4) 0.043(3) 0.001(3) -0.005(3) 0.026(3)
C108 0.045(4) 0.083(5) 0.059(4) 0.023(4) 0.013(3) 0.023(3)
C109 0.046(4) 0.068(5) 0.054(4) 0.004(3) 0.011(3) 0.010(3)
C110 0.047(4) 0.115(7) 0.088(6) 0.019(5) 0.001(4) 0.003(4)
C111 0.053(5) 0.122(8) 0.163(10) 0.038(7) 0.019(6) 0.003(5)
C112 0.058(5) 0.097(7) 0.203(12) 0.075(8) 0.021(6) -0.007(5)
C113 0.095(7) 0.098(7) 0.114(8) 0.049(6) 0.016(6) 0.003(5)
C114 0.057(5) 0.091(6) 0.109(7) 0.029(5) 0.016(5) 0.015(4)
C115 0.056(4) 0.033(3) 0.047(3) 0.013(3) 0.004(3) 0.005(3)
C116 0.051(3) 0.042(3) 0.063(3) 0.021(3) 0.022(3) 0.008(3)
C121 0.070(4) 0.053(4) 0.056(4) 0.020(3) 0.023(3) 0.012(3)
C125 0.067(4) 0.057(4) 0.049(4) 0.017(3) 0.008(3) -0.002(3)
C126 0.086(6) 0.090(6) 0.087(6) 0.023(5) -0.004(5) 0.021(5)
C127 0.137(8) 0.084(6) 0.050(5) 0.015(4) 0.006(5) 0.022(5)
C128 0.036(3) 0.032(3) 0.046(3) 0.008(2) -0.003(2) 0.006(2)
C129 0.043(3) 0.040(3) 0.058(4) -0.003(3) -0.011(3) -0.004(3)
C130 0.071(5) 0.047(4) 0.050(4) -0.013(3) -0.003(3) 0.011(3)
C131 0.055(4) 0.051(4) 0.054(4) 0.002(3) 0.006(3) 0.015(3)
C132 0.039(3) 0.038(3) 0.038(3) 0.005(2) 0.004(2) 0.014(2)
C133 0.037(3) 0.048(3) 0.045(3) 0.010(3) 0.010(3) 0.015(3)
C134 0.063(4) 0.079(5) 0.050(4) 0.008(4) 0.015(3) 0.025(4)
C135 0.043(4) 0.119(7) 0.067(5) 0.020(5) 0.022(4) 0.029(4)
C136 0.033(3) 0.098(6) 0.079(5) 0.014(5) 0.007(3) 0.004(4)
C137 0.034(3) 0.072(5) 0.061(4) 0.010(3) 0.001(3) 0.004(3)
C138 0.037(3) 0.046(3) 0.056(4) 0.014(3) 0.007(3) 0.010(3)
C139 0.059(4) 0.068(5) 0.065(4) 0.014(4) -0.015(3) 0.009(4)
C140 0.067(5) 0.089(6) 0.071(5) 0.011(4) -0.022(4) -0.011(4)
C141 0.088(6) 0.073(6) 0.085(6) -0.006(4) -0.030(5) 0.004(5)
C142 0.085(5) 0.065(5) 0.069(5) -0.011(4) -0.015(4) 0.019(4)
C120 0.086(5) 0.062(6) 0.064(5) 0.013(5) 0.026(4) 0.000(5)
C119 0.085(5) 0.067(6) 0.070(5) 0.008(5) 0.033(4) -0.002(5)
C118 0.071(4) 0.065(6) 0.076(6) 0.008(5) 0.028(4) -0.004(5)
C117 0.057(4) 0.055(5) 0.070(5) 0.015(4) 0.020(4) 0.002(4)
C122 0.053(5) 0.060(5) 0.074(6) 0.005(5) 0.017(4) -0.004(5)
C123 0.053(7) 0.079(9) 0.080(9) 0.003(8) 0.003(7) -0.011(6)
C124 0.061(9) 0.079(8) 0.096(9) 0.002(7) 0.018(8) -0.004(8)
C1C 0.085(5) 0.062(7) 0.063(5) 0.016(5) 0.026(5) 0.001(6)
C1B 0.084(5) 0.066(6) 0.072(6) 0.011(5) 0.030(5) -0.004(6)
C1A 0.074(5) 0.063(6) 0.076(6) 0.009(5) 0.027(5) -0.002(5)
C143 0.058(4) 0.057(5) 0.069(5) 0.016(5) 0.021(4) 0.001(4)
C1D 0.053(6) 0.063(6) 0.072(6) 0.011(6) 0.018(5) -0.004(5)
C1E 0.057(10) 0.076(11) 0.091(11) 0.005(10) 0.025(9) -0.014(9)
C1F 0.053(10) 0.069(9) 0.083(11) 0.014(9) 0.023(9) -0.008(9)
C11A 0.089(5) 0.062(4) 0.089(5) 0.018(4) 0.032(4) 0.016(4)
C12A 0.107(5) 0.077(4) 0.098(5) 0.025(4) 0.038(4) 0.012(4)
C13A 0.098(5) 0.069(4) 0.109(5) 0.027(4) 0.042(4) 0.009(4)
C14A 0.107(5) 0.064(4) 0.116(5) 0.014(4) 0.036(4) 0.005(4)
C15A 0.106(5) 0.069(4) 0.101(5) 0.007(4) 0.039(4) 0.000(4)
C27A 0.102(8) 0.089(8) 0.053(8) 0.012(6) -0.020(9) 0.003(7)
C28A 0.062(7) 0.110(10) 0.064(10) 0.020(8) -0.026(7) 0.021(8)
C39A 0.056(6) 0.096(6) 0.095(6) 0.024(6) -0.006(6) 0.017(6)
C40A 0.060(6) 0.097(6) 0.103(6) 0.023(6) -0.010(5) 0.018(5)
C41A 0.062(6) 0.097(6) 0.103(6) 0.026(6) -0.016(5) 0.018(5)
C42A 0.065(6) 0.095(7) 0.099(6) 0.028(6) -0.017(6) 0.017(6)
C43A 0.065(6) 0.095(6) 0.094(6) 0.027(6) -0.015(6) 0.017(6)
C82A 0.070(6) 0.063(5) 0.094(6) 0.025(5) -0.017(6) 0.002(5)
C83A 0.077(6) 0.070(5) 0.104(6) 0.029(5) -0.009(5) 0.003(5)
C84A 0.079(5) 0.072(5) 0.098(6) 0.036(5) -0.009(5) 0.012(5)
C85A 0.072(5) 0.079(5) 0.094(6) 0.034(5) -0.015(5) 0.017(5)
C86A 0.064(6) 0.069(5) 0.090(6) 0.032(5) -0.012(5) 0.015(5)

loop_
_atom_type_symbol
_atom_type_description
_atom_type_scat_dispersion_real
_atom_type_scat_dispersion_imag
_atom_type_scat_source
C C 0.0033 0.0016 'International Tables Vol C Tables 4.2.6.8 and 6.1.1.4'
H H 0.0000 0.0000 'International Tables Vol C Tables 4.2.6.8 and 6.1.1.4'
Dy Dy -0.1892 4.4098 'International Tables Vol C Tables 4.2.6.8 and 6.1.1.4'
N N 0.0061 0.0033 'International Tables Vol C Tables 4.2.6.8 and 6.1.1.4'
O O 0.0106 0.0060 'International Tables Vol C Tables 4.2.6.8 and 6.1.1.4'

loop_
_geom_angle_atom_site_label_1
_geom_angle_atom_site_label_2
_geom_angle_atom_site_label_3
_geom_angle
_geom_angle_site_symmetry_1
_geom_angle_site_symmetry_3
_geom_angle_publ_flag
O1 Dy1 N6 94.87(14) . . ?
O1 Dy1 N7 160.07(14) . . ?
O1 Dy1 C29 87.12(16) . . ?
O1 Dy1 C67 92.37(17) . . ?
N3 Dy1 O1 97.51(14) . . ?
N3 Dy1 N6 165.98(15) . . ?
N3 Dy1 N7 80.39(14) . . ?
N3 Dy1 C29 105.70(16) . . ?
N3 Dy1 C67 106.77(16) . . ?
N7 Dy1 N6 90.17(14) . . ?
N7 Dy1 C29 112.61(16) . . ?
N7 Dy1 C67 69.63(17) . . ?
C29 Dy1 N6 68.31(16) . . ?
C67 Dy1 N6 79.19(16) . . ?
C67 Dy1 C29 147.31(17) . . ?
C68 O1 Dy1 123.2(4) . . ?
C71 O1 Dy1 128.3(4) . . ?
C71 O1 C68 108.3(5) . . ?
C8 N1 C1 111.4(5) . . ?
C8 N1 C9 127.6(5) . . ?
C9 N1 C1 120.8(5) . . ?
C11 N2 C10 103.2(15) . . ?
C15 N2 C11 113(2) . . ?
C15 N2 C10 126.3(14) . . ?
C10 N2 C15A 110.3(6) . . ?
C11A N2 C10 114.5(6) . . ?
C11A N2 C15A 110.3(7) . . ?
N2 C11 H11A 108.8 . . ?
N2 C11 H11B 108.8 . . ?
N2 C11 C12 114(2) . . ?
H11A C11 H11B 107.7 . . ?
C12 C11 H11A 108.8 . . ?
C12 C11 H11B 108.8 . . ?
C11 C12 H12A 109.0 . . ?
C11 C12 H12B 109.0 . . ?
H12A C12 H12B 107.8 . . ?
C13 C12 C11 113(3) . . ?
C13 C12 H12A 109.0 . . ?
C13 C12 H12B 109.0 . . ?
C12 C13 H13A 110.2 . . ?
C12 C13 H13B 110.2 . . ?
C12 C13 C14 108(3) . . ?
H13A C13 H13B 108.5 . . ?
C14 C13 H13A 110.2 . . ?
C14 C13 H13B 110.2 . . ?
C13 C14 H14A 110.4 . . ?
C13 C14 H14B 110.4 . . ?
C13 C14 C15 107(2) . . ?
H14A C14 H14B 108.6 . . ?
C15 C14 H14A 110.4 . . ?
C15 C14 H14B 110.4 . . ?
N2 C15 C14 113(2) . . ?
N2 C15 H15A 109.1 . . ?
N2 C15 H15B 109.1 . . ?
C14 C15 H15A 109.1 . . ?
C14 C15 H15B 109.1 . . ?
H15A C15 H15B 107.8 . . ?
C16 N3 Dy1 128.7(3) . . ?
C16 N3 C17 116.9(4) . . ?
C17 N3 Dy1 114.0(3) . . ?
C29 N4 C36 112.3(5) . . ?
C29 N4 C37 126.1(5) . . ?
C36 N4 C37 121.5(5) . . ?
C43 N5 C39 110.8(7) . . ?
C43 N5 C38 112.9(6) . . ?
C38 N5 C39 109.3(6) . . ?
C38 N5 C39A 105.4(13) . . ?
C43A N5 C38 124.8(13) . . ?
C43A N5 C39A 107(2) . . ?
N5 C39 H39A 109.1 . . ?
N5 C39 H39B 109.1 . . ?
N5 C39 C40 112.4(8) . . ?
H39A C39 H39B 107.9 . . ?
C40 C39 H39A 109.1 . . ?
C40 C39 H39B 109.1 . . ?
C39 C40 H40A 109.3 . . ?
C39 C40 H40B 109.3 . . ?
C39 C40 C41 111.8(8) . . ?
H40A C40 H40B 107.9 . . ?
C41 C40 H40A 109.2 . . ?
C41 C40 H40B 109.3 . . ?
C40 C41 H41A 109.9 . . ?
C40 C41 H41B 109.9 . . ?
H41A C41 H41B 108.3 . . ?
C42 C41 C40 108.7(8) . . ?
C42 C41 H41A 109.9 . . ?
C42 C41 H41B 109.9 . . ?
C41 C42 H42A 110.1 . . ?
C41 C42 H42B 110.1 . . ?
C41 C42 C43 108.1(8) . . ?
H42A C42 H42B 108.4 . . ?
C43 C42 H42A 110.1 . . ?
C43 C42 H42B 110.1 . . ?
N5 C43 C42 110.2(7) . . ?
N5 C43 H43A 109.6 . . ?
N5 C43 H43B 109.6 . . ?
C42 C43 H43A 109.6 . . ?
C42 C43 H43B 109.6 . . ?
H43A C43 H43B 108.1 . . ?
C44 N6 Dy1 114.0(4) . . ?
C44 N6 C45 115.5(5) . . ?
C45 N6 Dy1 130.0(3) . . ?
C57 N7 Dy1 120.2(3) . . ?
C57 N7 C61 118.6(5) . . ?
C61 N7 Dy1 119.3(3) . . ?
N1 C1 H1 110.1 . . ?
N1 C1 C2 103.1(4) . . ?
N1 C1 C57 112.1(5) . . ?
C2 C1 H1 110.1 . . ?
C2 C1 C57 111.2(4) . . ?
C57 C1 H1 110.1 . . ?
C3 C2 C1 106.5(5) . . ?
C16 C2 C1 125.5(5) . . ?
C16 C2 C3 127.9(5) . . ?
C4 C3 C2 132.1(6) . . ?
C4 C3 C8 120.2(5) . . ?
C8 C3 C2 107.7(5) . . ?
C3 C4 H4 120.3 . . ?
C3 C4 C5 119.4(7) . . ?
C5 C4 H4 120.3 . . ?
C4 C5 H5 119.9 . . ?
C6 C5 C4 120.3(7) . . ?
C6 C5 H5 119.9 . . ?
C5 C6 H6 119.0 . . ?
C5 C6 C7 121.9(6) . . ?
C7 C6 H6 119.0 . . ?
C6 C7 H7 121.4 . . ?
C6 C7 C8 117.2(7) . . ?
C8 C7 H7 121.4 . . ?
N1 C8 C3 111.2(5) . . ?
N1 C8 C7 127.8(6) . . ?
C3 C8 C7 120.9(6) . . ?
N1 C9 H9A 109.0 . . ?
N1 C9 H9B 109.0 . . ?
N1 C9 C10 113.0(5) . . ?
H9A C9 H9B 107.8 . . ?
C10 C9 H9A 109.0 . . ?
C10 C9 H9B 109.0 . . ?
N2 C10 C9 113.7(5) . . ?
N2 C10 H10A 108.8 . . ?
N2 C10 H10B 108.8 . . ?
C9 C10 H10A 108.8 . . ?
C9 C10 H10B 108.8 . . ?
H10A C10 H10B 107.7 . . ?
N3 C16 H16 116.3 . . ?
C2 C16 N3 127.4(5) . . ?
C2 C16 H16 116.3 . . ?
C18 C17 N3 118.2(5) . . ?
C22 C17 N3 120.8(5) . . ?
C22 C17 C18 120.9(5) . . ?
C17 C18 C23 121.5(5) . . ?
C19 C18 C17 117.5(6) . . ?
C19 C18 C23 120.9(6) . . ?
C18 C19 H19 118.9 . . ?
C20 C19 C18 122.2(7) . . ?
C20 C19 H19 118.9 . . ?
C19 C20 H20 120.1 . . ?
C19 C20 C21 119.9(6) . . ?
C21 C20 H20 120.1 . . ?
C20 C21 H21 119.4 . . ?
C20 C21 C22 121.2(6) . . ?
C22 C21 H21 119.4 . . ?
C17 C22 C21 117.9(6) . . ?
C17 C22 C26 123.5(6) . . ?
C21 C22 C26 118.6(6) . . ?
C18 C23 H23 107.4 . . ?
C18 C23 C24 114.9(5) . . ?
C18 C23 C25 109.1(5) . . ?
C24 C23 H23 107.4 . . ?
C25 C23 H23 107.4 . . ?
C25 C23 C24 110.2(6) . . ?
C23 C24 H24A 109.5 . . ?
C23 C24 H24B 109.5 . . ?
C23 C24 H24C 109.5 . . ?
H24A C24 H24B 109.5 . . ?
H24A C24 H24C 109.5 . . ?
H24B C24 H24C 109.5 . . ?
C23 C25 H25A 109.5 . . ?
C23 C25 H25B 109.5 . . ?
C23 C25 H25C 109.5 . . ?
H25A C25 H25B 109.5 . . ?
H25A C25 H25C 109.5 . . ?
H25B C25 H25C 109.5 . . ?
C22 C26 H26 105.7 . . ?
C22 C26 H26A 108.7 . . ?
C22 C26 C27 111(2) . . ?
C22 C26 C28 121(2) . . ?
C22 C26 C27A 112.9(11) . . ?
C22 C26 C28A 106.4(11) . . ?
C27 C26 H26 105.7 . . ?
C27 C26 C28 107.3(16) . . ?
C28 C26 H26 105.7 . . ?
C27A C26 H26A 108.7 . . ?
C27A C26 C28A 111.3(9) . . ?
C28A C26 H26A 108.7 . . ?
C26 C27 H27A 109.5 . . ?
C26 C27 H27B 109.5 . . ?
C26 C27 H27C 109.5 . . ?
H27A C27 H27B 109.5 . . ?
H27A C27 H27C 109.5 . . ?
H27B C27 H27C 109.5 . . ?
C26 C28 H28A 109.5 . . ?
C26 C28 H28B 109.5 . . ?
C26 C28 H28C 109.5 . . ?
H28A C28 H28B 109.5 . . ?
H28A C28 H28C 109.5 . . ?
H28B C28 H28C 109.5 . . ?
N4 C29 Dy1 144.5(4) . . ?
N4 C29 C30 104.4(5) . . ?
C30 C29 Dy1 111.1(4) . . ?
C29 C30 C31 110.5(5) . . ?
C29 C30 C44 123.0(5) . . ?
C44 C30 C31 126.3(5) . . ?
C32 C31 C30 135.6(6) . . ?
C32 C31 C36 119.3(6) . . ?
C36 C31 C30 105.1(5) . . ?
C31 C32 H32 120.6 . . ?
C33 C32 C31 118.7(7) . . ?
C33 C32 H32 120.6 . . ?
C32 C33 H33 119.5 . . ?
C34 C33 C32 120.9(7) . . ?
C34 C33 H33 119.5 . . ?
C33 C34 H34 118.8 . . ?
C35 C34 C33 122.4(7) . . ?
C35 C34 H34 118.8 . . ?
C34 C35 H35 121.7 . . ?
C34 C35 C36 116.6(7) . . ?
C36 C35 H35 121.7 . . ?
C31 C36 N4 107.6(5) . . ?
C31 C36 C35 122.1(6) . . ?
C35 C36 N4 130.3(6) . . ?
N4 C37 H37A 109.4 . . ?
N4 C37 H37B 109.4 . . ?
N4 C37 C38 111.3(5) . . ?
H37A C37 H37B 108.0 . . ?
C38 C37 H37A 109.4 . . ?
C38 C37 H37B 109.4 . . ?
N5 C38 C37 113.4(6) . . ?
N5 C38 H38A 108.9 . . ?
N5 C38 H38B 108.9 . . ?
C37 C38 H38A 108.9 . . ?
C37 C38 H38B 108.9 . . ?
H38A C38 H38B 107.7 . . ?
N6 C44 C30 123.5(5) . . ?
N6 C44 H44 118.2 . . ?
C30 C44 H44 118.2 . . ?
C46 C45 N6 119.2(6) . . ?
C46 C45 C50 122.5(6) . . ?
C50 C45 N6 118.2(6) . . ?
C45 C46 C51 122.3(6) . . ?
C47 C46 C45 116.6(7) . . ?
C47 C46 C51 121.0(7) . . ?
C46 C47 H47 119.3 . . ?
C48 C47 C46 121.4(8) . . ?
C48 C47 H47 119.3 . . ?
C47 C48 H48 119.7 . . ?
C49 C48 C47 120.6(7) . . ?
C49 C48 H48 119.7 . . ?
C48 C49 H49 119.2 . . ?
C48 C49 C50 121.6(8) . . ?
C50 C49 H49 119.2 . . ?
C45 C50 C54 123.2(6) . . ?
C49 C50 C45 117.2(7) . . ?
C49 C50 C54 119.4(7) . . ?
C46 C51 H51 107.1 . . ?
C46 C51 C52 110.7(7) . . ?
C46 C51 C53 114.8(7) . . ?
C52 C51 H51 107.1 . . ?
C52 C51 C53 109.8(7) . . ?
C53 C51 H51 107.1 . . ?
C51 C52 H52A 109.5 . . ?
C51 C52 H52B 109.5 . . ?
C51 C52 H52C 109.5 . . ?
H52A C52 H52B 109.5 . . ?
H52A C52 H52C 109.5 . . ?
H52B C52 H52C 109.5 . . ?
C51 C53 H53A 109.5 . . ?
C51 C53 H53B 109.5 . . ?
C51 C53 H53C 109.5 . . ?
H53A C53 H53B 109.5 . . ?
H53A C53 H53C 109.5 . . ?
H53B C53 H53C 109.5 . . ?
C50 C54 H54 107.2 . . ?
C50 C54 C56 110.6(7) . . ?
C55 C54 C50 114.1(7) . . ?
C55 C54 H54 107.2 . . ?
C55 C54 C56 110.1(7) . . ?
C56 C54 H54 107.2 . . ?
C54 C55 H55A 109.5 . . ?
C54 C55 H55B 109.5 . . ?
C54 C55 H55C 109.5 . . ?
H55A C55 H55B 109.5 . . ?
H55A C55 H55C 109.5 . . ?
H55B C55 H55C 109.5 . . ?
C54 C56 H56A 109.5 . . ?
C54 C56 H56B 109.5 . . ?
C54 C56 H56C 109.5 . . ?
H56A C56 H56B 109.5 . . ?
H56A C56 H56C 109.5 . . ?
H56B C56 H56C 109.5 . . ?
N7 C57 C1 116.0(5) . . ?
N7 C57 C58 122.2(5) . . ?
C58 C57 C1 121.6(5) . . ?
C57 C58 H58 120.3 . . ?
C57 C58 C59 119.4(6) . . ?
C59 C58 H58 120.3 . . ?
C58 C59 H59 120.7 . . ?
C60 C59 C58 118.7(6) . . ?
C60 C59 H59 120.7 . . ?
C59 C60 H60 119.6 . . ?
C59 C60 C61 120.8(6) . . ?
C61 C60 H60 119.6 . . ?
N7 C61 C62 115.1(5) . . ?
C60 C61 N7 120.2(5) . . ?
C60 C61 C62 124.7(5) . . ?
C63 C62 C61 118.2(6) . . ?
C63 C62 C67 121.8(6) . . ?
C67 C62 C61 120.0(5) . . ?
C62 C63 H63 119.9 . . ?
C62 C63 C64 120.2(7) . . ?
C64 C63 H63 119.9 . . ?
C63 C64 H64 120.6 . . ?
C65 C64 C63 118.9(6) . . ?
C65 C64 H64 120.6 . . ?
C64 C65 H65 120.0 . . ?
C66 C65 C64 120.1(6) . . ?
C66 C65 H65 120.0 . . ?
C65 C66 H66 118.2 . . ?
C65 C66 C67 123.6(7) . . ?
C67 C66 H66 118.2 . . ?
C62 C67 Dy1 114.2(4) . . ?
C66 C67 Dy1 130.2(5) . . ?
C66 C67 C62 115.3(5) . . ?
O1 C68 H68A 110.6 . . ?
O1 C68 H68B 110.6 . . ?
O1 C68 C69 105.8(6) . . ?
H68A C68 H68B 108.7 . . ?
C69 C68 H68A 110.6 . . ?
C69 C68 H68B 110.6 . . ?
C68 C69 H69A 110.4 . . ?
C68 C69 H69B 110.4 . . ?
C68 C69 C70 106.6(6) . . ?
H69A C69 H69B 108.6 . . ?
C70 C69 H69A 110.4 . . ?
C70 C69 H69B 110.4 . . ?
C69 C70 H70A 111.1 . . ?
C69 C70 H70B 111.1 . . ?
H70A C70 H70B 109.0 . . ?
C71 C70 C69 103.5(6) . . ?
C71 C70 H70A 111.1 . . ?
C71 C70 H70B 111.1 . . ?
O1 C71 C70 104.0(5) . . ?
O1 C71 H71A 110.9 . . ?
O1 C71 H71B 110.9 . . ?
C70 C71 H71A 110.9 . . ?
C70 C71 H71B 110.9 . . ?
H71A C71 H71B 109.0 . . ?
O2 Dy2 N13 92.99(15) . . ?
O2 Dy2 N14 159.85(14) . . ?
O2 Dy2 C100 87.80(15) . . ?
O2 Dy2 C138 91.52(18) . . ?
N10 Dy2 O2 100.22(15) . . ?
N10 Dy2 N13 164.99(14) . . ?
N10 Dy2 N14 80.05(14) . . ?
N10 Dy2 C100 104.30(16) . . ?
N10 Dy2 C138 107.63(17) . . ?
N14 Dy2 N13 89.99(14) . . ?
N14 Dy2 C100 111.80(15) . . ?
N14 Dy2 C138 69.51(17) . . ?
C100 Dy2 N13 68.90(16) . . ?
C138 Dy2 N13 78.86(16) . . ?
C138 Dy2 C100 147.66(18) . . ?
C139 O2 Dy2 127.1(4) . . ?
C139 O2 C142 106.5(5) . . ?
C142 O2 Dy2 126.3(4) . . ?
C79 N8 C72 111.8(4) . . ?
C79 N8 C80 127.4(5) . . ?
C80 N8 C72 119.9(5) . . ?
C86 N9 C82 109.8(9) . . ?
C86 N9 C81 115.4(7) . . ?
C81 N9 C82 105.9(7) . . ?
C82A N9 C81 113.5(8) . . ?
C86A N9 C81 111.5(8) . . ?
C86A N9 C82A 109.6(10) . . ?
N9 C82 H82A 109.4 . . ?
N9 C82 H82B 109.4 . . ?
N9 C82 C83 111.1(11) . . ?
H82A C82 H82B 108.0 . . ?
C83 C82 H82A 109.4 . . ?
C83 C82 H82B 109.4 . . ?
C82 C83 H83A 109.6 . . ?
C82 C83 H83B 109.6 . . ?
H83A C83 H83B 108.1 . . ?
C84 C83 C82 110.1(12) . . ?
C84 C83 H83A 109.6 . . ?
C84 C83 H83B 109.6 . . ?
C83 C84 H84A 109.0 . . ?
C83 C84 H84B 109.0 . . ?
H84A C84 H84B 107.8 . . ?
C85 C84 C83 112.9(12) . . ?
C85 C84 H84A 109.0 . . ?
C85 C84 H84B 109.0 . . ?
C84 C85 H85A 109.4 . . ?
C84 C85 H85B 109.4 . . ?
C84 C85 C86 111.2(13) . . ?
H85A C85 H85B 108.0 . . ?
C86 C85 H85A 109.4 . . ?
C86 C85 H85B 109.4 . . ?
N9 C86 C85 110.1(10) . . ?
N9 C86 H86A 109.6 . . ?
N9 C86 H86B 109.6 . . ?
C85 C86 H86A 109.6 . . ?
C85 C86 H86B 109.6 . . ?
H86A C86 H86B 108.1 . . ?
C87 N10 Dy2 129.5(3) . . ?
C87 N10 C88 116.5(4) . . ?
C88 N10 Dy2 113.6(3) . . ?
C100 N11 C107 112.2(5) . . ?
C100 N11 C108 126.7(5) . . ?
C107 N11 C108 121.0(5) . . ?
C109 N12 C110 107.7(5) . . ?
C114 N12 C109 112.8(5) . . ?
C114 N12 C110 110.4(6) . . ?
C115 N13 Dy2 112.8(3) . . ?
C115 N13 C116 114.6(5) . . ?
C116 N13 Dy2 132.2(3) . . ?
C128 N14 Dy2 120.1(3) . . ?
C128 N14 C132 119.2(5) . . ?
C132 N14 Dy2 118.9(3) . . ?
N8 C72 H72 110.4 . . ?
N8 C72 C73 102.7(4) . . ?
N8 C72 C128 111.6(4) . . ?
C73 C72 H72 110.4 . . ?
C128 C72 H72 110.4 . . ?
C128 C72 C73 111.0(4) . . ?
C74 C73 C72 107.1(4) . . ?
C87 C73 C72 125.7(5) . . ?
C87 C73 C74 127.2(5) . . ?
C75 C74 C73 132.9(5) . . ?
C75 C74 C79 119.1(5) . . ?
C79 C74 C73 107.9(5) . . ?
C74 C75 H75 120.1 . . ?
C74 C75 C76 119.8(6) . . ?
C76 C75 H75 120.1 . . ?
C75 C76 H76 120.1 . . ?
C77 C76 C75 119.8(7) . . ?
C77 C76 H76 120.1 . . ?
C76 C77 H77 118.8 . . ?
C76 C77 C78 122.4(6) . . ?
C78 C77 H77 118.8 . . ?
C77 C78 H78 121.5 . . ?
C79 C78 C77 117.0(6) . . ?
C79 C78 H78 121.5 . . ?
N8 C79 C74 110.4(5) . . ?
N8 C79 C78 127.7(6) . . ?
C78 C79 C74 121.9(6) . . ?
N8 C80 H80A 109.2 . . ?
N8 C80 H80B 109.2 . . ?
N8 C80 C81 112.2(5) . . ?
H80A C80 H80B 107.9 . . ?
C81 C80 H80A 109.2 . . ?
C81 C80 H80B 109.2 . . ?
N9 C81 C80 113.9(6) . . ?
N9 C81 H81A 108.8 . . ?
N9 C81 H81B 108.8 . . ?
C80 C81 H81A 108.8 . . ?
C80 C81 H81B 108.8 . . ?
H81A C81 H81B 107.7 . . ?
N10 C87 H87 116.8 . . ?
C73 C87 N10 126.3(5) . . ?
C73 C87 H87 116.8 . . ?
C89 C88 N10 120.9(5) . . ?
C93 C88 N10 119.0(5) . . ?
C93 C88 C89 120.1(5) . . ?
C88 C89 C94 123.2(5) . . ?
C90 C89 C88 118.5(6) . . ?
C90 C89 C94 118.2(6) . . ?
C89 C90 H90 119.4 . . ?
C91 C90 C89 121.2(6) . . ?
C91 C90 H90 119.4 . . ?
C90 C91 H91 120.1 . . ?
C92 C91 C90 119.8(6) . . ?
C92 C91 H91 120.1 . . ?
C91 C92 H92 119.2 . . ?
C91 C92 C93 121.7(6) . . ?
C93 C92 H92 119.2 . . ?
C88 C93 C92 118.3(6) . . ?
C88 C93 C97 121.5(5) . . ?
C92 C93 C97 120.0(5) . . ?
C89 C94 H94 107.7 . . ?
C89 C94 C96 109.6(6) . . ?
C95 C94 C89 113.0(6) . . ?
C95 C94 H94 107.7 . . ?
C95 C94 C96 111.0(7) . . ?
C96 C94 H94 107.7 . . ?
C94 C95 H95A 109.5 . . ?
C94 C95 H95B 109.5 . . ?
C94 C95 H95C 109.5 . . ?
H95A C95 H95B 109.5 . . ?
H95A C95 H95C 109.5 . . ?
H95B C95 H95C 109.5 . . ?
C94 C96 H96A 109.5 . . ?
C94 C96 H96B 109.5 . . ?
C94 C96 H96C 109.5 . . ?
H96A C96 H96B 109.5 . . ?
H96A C96 H96C 109.5 . . ?
H96B C96 H96C 109.5 . . ?
C93 C97 H97 107.4 . . ?
C93 C97 C98 108.9(6) . . ?
C93 C97 C99 115.2(6) . . ?
C98 C97 H97 107.4 . . ?
C99 C97 H97 107.4 . . ?
C99 C97 C98 110.1(6) . . ?
C97 C98 H98A 109.5 . . ?
C97 C98 H98B 109.5 . . ?
C97 C98 H98C 109.5 . . ?
H98A C98 H98B 109.5 . . ?
H98A C98 H98C 109.5 . . ?
H98B C98 H98C 109.5 . . ?
C97 C99 H99A 109.5 . . ?
C97 C99 H99B 109.5 . . ?
C97 C99 H99C 109.5 . . ?
H99A C99 H99B 109.5 . . ?
H99A C99 H99C 109.5 . . ?
H99B C99 H99C 109.5 . . ?
N11 C100 Dy2 144.4(4) . . ?
N11 C100 C101 104.1(5) . . ?
C101 C100 Dy2 111.5(4) . . ?
C100 C101 C102 111.4(5) . . ?
C100 C101 C115 122.5(5) . . ?
C115 C101 C102 126.1(5) . . ?
C103 C102 C101 136.1(7) . . ?
C103 C102 C107 119.5(6) . . ?
C107 C102 C101 104.4(5) . . ?
C102 C103 H103 120.5 . . ?
C104 C103 C102 119.0(8) . . ?
C104 C103 H103 120.5 . . ?
C103 C104 H104 119.8 . . ?
C105 C104 C103 120.5(8) . . ?
C105 C104 H104 119.8 . . ?
C104 C105 H105 118.3 . . ?
C106 C105 C104 123.4(7) . . ?
C106 C105 H105 118.3 . . ?
C105 C106 H106 121.9 . . ?
C105 C106 C107 116.2(7) . . ?
C107 C106 H106 121.9 . . ?
N11 C107 C102 107.9(5) . . ?
N11 C107 C106 130.6(7) . . ?
C106 C107 C102 121.5(6) . . ?
N11 C108 H10C 109.1 . . ?
N11 C108 H10D 109.1 . . ?
N11 C108 C109 112.4(5) . . ?
H10C C108 H10D 107.9 . . ?
C109 C108 H10C 109.1 . . ?
C109 C108 H10D 109.1 . . ?
N12 C109 C108 112.9(5) . . ?
N12 C109 H10E 109.0 . . ?
N12 C109 H10F 109.0 . . ?
C108 C109 H10E 109.0 . . ?
C108 C109 H10F 109.0 . . ?
H10E C109 H10F 107.8 . . ?
N12 C110 H11E 109.6 . . ?
N12 C110 H11F 109.6 . . ?
N12 C110 C111 110.1(7) . . ?
H11E C110 H11F 108.1 . . ?
C111 C110 H11E 109.6 . . ?
C111 C110 H11F 109.6 . . ?
C110 C111 H11G 109.7 . . ?
C110 C111 H11H 109.7 . . ?
H11G C111 H11H 108.2 . . ?
C112 C111 C110 110.0(7) . . ?
C112 C111 H11G 109.7 . . ?
C112 C111 H11H 109.7 . . ?
C111 C112 H11I 110.2 . . ?
C111 C112 H11J 110.2 . . ?
C111 C112 C113 107.4(7) . . ?
H11I C112 H11J 108.5 . . ?
C113 C112 H11I 110.2 . . ?
C113 C112 H11J 110.2 . . ?
C112 C113 H11K 109.7 . . ?
C112 C113 H11L 109.7 . . ?
C112 C113 C114 109.7(8) . . ?
H11K C113 H11L 108.2 . . ?
C114 C113 H11K 109.7 . . ?
C114 C113 H11L 109.7 . . ?
N12 C114 C113 110.3(6) . . ?
N12 C114 H11M 109.6 . . ?
N12 C114 H11N 109.6 . . ?
C113 C114 H11M 109.6 . . ?
C113 C114 H11N 109.6 . . ?
H11M C114 H11N 108.1 . . ?
N13 C115 C101 124.1(5) . . ?
N13 C115 H115 117.9 . . ?
C101 C115 H115 117.9 . . ?
C121 C116 N13 119.2(6) . . ?
C121 C116 C143 127.8(10) . . ?
C117 C116 N13 122.8(8) . . ?
C117 C116 C121 118.0(8) . . ?
C143 C116 N13 112.8(10) . . ?
C116 C121 C125 122.5(6) . . ?
C116 C121 C120 121.4(9) . . ?
C116 C121 C1C 109.4(12) . . ?
C120 C121 C125 115.9(9) . . ?
C1C C121 C125 127.2(12) . . ?
C121 C125 H125 107.6 . . ?
C121 C125 C126 110.1(6) . . ?
C121 C125 C127 112.9(6) . . ?
C126 C125 H125 107.6 . . ?
C127 C125 H125 107.6 . . ?
C127 C125 C126 110.6(6) . . ?
C125 C126 H12E 109.5 . . ?
C125 C126 H12F 109.5 . . ?
C125 C126 H12G 109.5 . . ?
H12E C126 H12F 109.5 . . ?
H12E C126 H12G 109.5 . . ?
H12F C126 H12G 109.5 . . ?
C125 C127 H12H 109.5 . . ?
C125 C127 H12I 109.5 . . ?
C125 C127 H12J 109.5 . . ?
H12H C127 H12I 109.5 . . ?
H12H C127 H12J 109.5 . . ?
H12I C127 H12J 109.5 . . ?
N14 C128 C72 116.2(5) . . ?
N14 C128 C129 121.8(5) . . ?
C129 C128 C72 121.8(5) . . ?
C128 C129 H129 120.5 . . ?
C130 C129 C128 119.1(5) . . ?
C130 C129 H129 120.5 . . ?
C129 C130 H130 120.3 . . ?
C129 C130 C131 119.5(6) . . ?
C131 C130 H130 120.3 . . ?
C130 C131 H131 120.0 . . ?
C132 C131 C130 120.0(6) . . ?
C132 C131 H131 120.0 . . ?
N14 C132 C131 120.3(5) . . ?
N14 C132 C133 115.8(5) . . ?
C131 C132 C133 123.8(5) . . ?
C134 C133 C132 119.2(6) . . ?
C134 C133 C138 122.3(6) . . ?
C138 C133 C132 118.5(5) . . ?
C133 C134 H134 119.7 . . ?
C135 C134 C133 120.6(7) . . ?
C135 C134 H134 119.7 . . ?
C134 C135 H135 120.3 . . ?
C134 C135 C136 119.3(6) . . ?
C136 C135 H135 120.3 . . ?
C135 C136 H136 119.7 . . ?
C135 C136 C137 120.5(6) . . ?
C137 C136 H136 119.7 . . ?
C136 C137 H137 118.6 . . ?
C136 C137 C138 122.8(6) . . ?
C138 C137 H137 118.6 . . ?
C133 C138 Dy2 115.5(4) . . ?
C137 C138 Dy2 129.7(5) . . ?
C137 C138 C133 114.5(5) . . ?
O2 C139 H13E 110.9 . . ?
O2 C139 H13F 110.9 . . ?
O2 C139 C140 104.3(5) . . ?
H13E C139 H13F 108.9 . . ?
C140 C139 H13E 110.9 . . ?
C140 C139 H13F 110.9 . . ?
C139 C140 H14E 111.2 . . ?
C139 C140 H14F 111.2 . . ?
H14E C140 H14F 109.1 . . ?
C141 C140 C139 103.1(6) . . ?
C141 C140 H14E 111.2 . . ?
C141 C140 H14F 111.2 . . ?
C140 C141 H14G 110.3 . . ?
C140 C141 H14H 110.3 . . ?
H14G C141 H14H 108.6 . . ?
C142 C141 C140 107.1(6) . . ?
C142 C141 H14G 110.3 . . ?
C142 C141 H14H 110.3 . . ?
O2 C142 C141 106.6(6) . . ?
O2 C142 H14I 110.4 . . ?
O2 C142 H14J 110.4 . . ?
C141 C142 H14I 110.4 . . ?
C141 C142 H14J 110.4 . . ?
H14I C142 H14J 108.6 . . ?
C121 C120 H120 120.8 . . ?
C119 C120 C121 118.3(11) . . ?
C119 C120 H120 120.8 . . ?
C120 C119 H119 119.1 . . ?
C118 C119 C120 121.8(10) . . ?
C118 C119 H119 119.1 . . ?
C119 C118 H118 120.2 . . ?
C119 C118 C117 119.6(11) . . ?
C117 C118 H118 120.2 . . ?
C116 C117 C118 120.6(11) . . ?
C116 C117 C122 119.9(10) . . ?
C118 C117 C122 119.5(9) . . ?
C117 C122 H122 106.7 . . ?
C117 C122 C123 115.4(9) . . ?
C117 C122 C124 112.5(9) . . ?
C123 C122 H122 106.7 . . ?
C123 C122 C124 108.3(9) . . ?
C124 C122 H122 106.7 . . ?
C122 C123 H12K 109.5 . . ?
C122 C123 H12L 109.5 . . ?
C122 C123 H12M 109.5 . . ?
H12K C123 H12L 109.5 . . ?
H12K C123 H12M 109.5 . . ?
H12L C123 H12M 109.5 . . ?
C122 C124 H12N 109.5 . . ?
C122 C124 H12O 109.5 . . ?
C122 C124 H12P 109.5 . . ?
H12N C124 H12O 109.5 . . ?
H12N C124 H12P 109.5 . . ?
H12O C124 H12P 109.5 . . ?
C121 C1C H1C 116.6 . . ?
C1B C1C C121 126.9(17) . . ?
C1B C1C H1C 116.6 . . ?
C1C C1B H1B 120.0 . . ?
C1A C1B C1C 120.0(14) . . ?
C1A C1B H1B 120.0 . . ?
C1B C1A H1A 120.7 . . ?
C1B C1A C143 118.5(14) . . ?
C143 C1A H1A 120.7 . . ?
C116 C143 C1D 124.6(14) . . ?
C1A C143 C116 117.3(14) . . ?
C1A C143 C1D 117.9(12) . . ?
C143 C1D H1D 106.5 . . ?
C143 C1D C1E 116.5(13) . . ?
C143 C1D C1F 112.5(13) . . ?
C1E C1D H1D 106.5 . . ?
C1E C1D C1F 107.8(13) . . ?
C1F C1D H1D 106.5 . . ?
C1D C1E H1EA 109.5 . . ?
C1D C1E H1EB 109.5 . . ?
C1D C1E H1EC 109.5 . . ?
H1EA C1E H1EB 109.5 . . ?
H1EA C1E H1EC 109.5 . . ?
H1EB C1E H1EC 109.5 . . ?
C1D C1F H1FA 109.5 . . ?
C1D C1F H1FB 109.5 . . ?
C1D C1F H1FC 109.5 . . ?
H1FA C1F H1FB 109.5 . . ?
H1FA C1F H1FC 109.5 . . ?
H1FB C1F H1FC 109.5 . . ?
N2 C11A H11C 109.5 . . ?
N2 C11A H11D 109.5 . . ?
N2 C11A C12A 110.6(7) . . ?
H11C C11A H11D 108.1 . . ?
C12A C11A H11C 109.5 . . ?
C12A C11A H11D 109.5 . . ?
C11A C12A H12C 109.1 . . ?
C11A C12A H12D 109.1 . . ?
H12C C12A H12D 107.9 . . ?
C13A C12A C11A 112.3(9) . . ?
C13A C12A H12C 109.1 . . ?
C13A C12A H12D 109.1 . . ?
C12A C13A H13C 109.6 . . ?
C12A C13A H13D 109.6 . . ?
C12A C13A C14A 110.1(8) . . ?
H13C C13A H13D 108.2 . . ?
C14A C13A H13C 109.6 . . ?
C14A C13A H13D 109.6 . . ?
C13A C14A H14C 109.8 . . ?
C13A C14A H14D 109.8 . . ?
C13A C14A C15A 109.4(8) . . ?
H14C C14A H14D 108.2 . . ?
C15A C14A H14C 109.8 . . ?
C15A C14A H14D 109.8 . . ?
N2 C15A C14A 111.0(8) . . ?
N2 C15A H15C 109.4 . . ?
N2 C15A H15D 109.4 . . ?
C14A C15A H15C 109.4 . . ?
C14A C15A H15D 109.4 . . ?
H15C C15A H15D 108.0 . . ?
C26 C27A H27D 109.5 . . ?
C26 C27A H27E 109.5 . . ?
C26 C27A H27F 109.5 . . ?
H27D C27A H27E 109.5 . . ?
H27D C27A H27F 109.5 . . ?
H27E C27A H27F 109.5 . . ?
C26 C28A H28D 109.5 . . ?
C26 C28A H28E 109.5 . . ?
C26 C28A H28F 109.5 . . ?
H28D C28A H28E 109.5 . . ?
H28D C28A H28F 109.5 . . ?
H28E C28A H28F 109.5 . . ?
N5 C39A H39C 108.7 . . ?
N5 C39A H39D 108.7 . . ?
H39C C39A H39D 107.6 . . ?
C40A C39A N5 114.0(19) . . ?
C40A C39A H39C 108.7 . . ?
C40A C39A H39D 108.7 . . ?
C39A C40A H40C 109.5 . . ?
C39A C40A H40D 109.5 . . ?
H40C C40A H40D 108.1 . . ?
C41A C40A C39A 111(2) . . ?
C41A C40A H40C 109.5 . . ?
C41A C40A H40D 109.5 . . ?
C40A C41A H41C 109.4 . . ?
C40A C41A H41D 109.4 . . ?
H41C C41A H41D 108.0 . . ?
C42A C41A C40A 111(2) . . ?
C42A C41A H41C 109.4 . . ?
C42A C41A H41D 109.4 . . ?
C41A C42A H42C 109.7 . . ?
C41A C42A H42D 109.7 . . ?
C41A C42A C43A 110(2) . . ?
H42C C42A H42D 108.2 . . ?
C43A C42A H42C 109.7 . . ?
C43A C42A H42D 109.7 . . ?
N5 C43A C42A 109(2) . . ?
N5 C43A H43C 109.9 . . ?
N5 C43A H43D 109.9 . . ?
C42A C43A H43C 110.0 . . ?
C42A C43A H43D 109.9 . . ?
H43C C43A H43D 108.3 . . ?
N9 C82A H82C 109.0 . . ?
N9 C82A H82D 109.0 . . ?
N9 C82A C83A 112.8(12) . . ?
H82C C82A H82D 107.8 . . ?
C83A C82A H82C 109.0 . . ?
C83A C82A H82D 109.0 . . ?
C82A C83A H83C 110.4 . . ?
C82A C83A H83D 110.4 . . ?
C82A C83A C84A 106.4(13) . . ?
H83C C83A H83D 108.6 . . ?
C84A C83A H83C 110.4 . . ?
C84A C83A H83D 110.4 . . ?
C83A C84A H84C 110.8 . . ?
C83A C84A H84D 110.8 . . ?
H84C C84A H84D 108.9 . . ?
C85A C84A C83A 104.5(14) . . ?
C85A C84A H84C 110.8 . . ?
C85A C84A H84D 110.8 . . ?
C84A C85A H85C 109.9 . . ?
C84A C85A H85D 109.9 . . ?
H85C C85A H85D 108.3 . . ?
C86A C85A C84A 109.0(13) . . ?
C86A C85A H85C 109.9 . . ?
C86A C85A H85D 109.9 . . ?
N9 C86A C85A 113.4(11) . . ?
N9 C86A H86C 108.9 . . ?
N9 C86A H86D 108.9 . . ?
C85A C86A H86C 108.9 . . ?
C85A C86A H86D 108.9 . . ?
H86C C86A H86D 107.7 . . ?

loop_
_geom_bond_atom_site_label_1
_geom_bond_atom_site_label_2
_geom_bond_distance
_geom_bond_site_symmetry_2
_geom_bond_publ_flag
Dy1 O1 2.370(4) . ?
Dy1 N3 2.333(4) . ?
Dy1 N6 2.596(4) . ?
Dy1 N7 2.428(4) . ?
Dy1 C29 2.575(5) . ?
Dy1 C67 2.462(5) . ?
O1 C68 1.464(7) . ?
O1 C71 1.445(7) . ?
N1 C1 1.460(6) . ?
N1 C8 1.370(7) . ?
N1 C9 1.449(7) . ?
N2 C11 1.423(17) . ?
N2 C15 1.419(17) . ?
N2 C10 1.437(8) . ?
N2 C11A 1.409(8) . ?
N2 C15A 1.453(9) . ?
C11 H11A 0.9700 . ?
C11 H11B 0.9700 . ?
C11 C12 1.54(2) . ?
C12 H12A 0.9700 . ?
C12 H12B 0.9700 . ?
C12 C13 1.45(2) . ?
C13 H13A 0.9700 . ?
C13 H13B 0.9700 . ?
C13 C14 1.51(2) . ?
C14 H14A 0.9700 . ?
C14 H14B 0.9700 . ?
C14 C15 1.55(2) . ?
C15 H15A 0.9700 . ?
C15 H15B 0.9700 . ?
N3 C16 1.357(6) . ?
N3 C17 1.461(7) . ?
N4 C29 1.373(7) . ?
N4 C36 1.402(7) . ?
N4 C37 1.459(7) . ?
N5 C39 1.476(9) . ?
N5 C43 1.399(10) . ?
N5 C38 1.444(7) . ?
N5 C39A 1.509(19) . ?
N5 C43A 1.398(19) . ?
C39 H39A 0.9700 . ?
C39 H39B 0.9700 . ?
C39 C40 1.497(11) . ?
C40 H40A 0.9700 . ?
C40 H40B 0.9700 . ?
C40 C41 1.511(13) . ?
C41 H41A 0.9700 . ?
C41 H41B 0.9700 . ?
C41 C42 1.507(12) . ?
C42 H42A 0.9700 . ?
C42 H42B 0.9700 . ?
C42 C43 1.585(11) . ?
C43 H43A 0.9700 . ?
C43 H43B 0.9700 . ?
N6 C44 1.291(7) . ?
N6 C45 1.447(7) . ?
N7 C57 1.341(7) . ?
N7 C61 1.371(6) . ?
C1 H1 0.9800 . ?
C1 C2 1.520(7) . ?
C1 C57 1.523(7) . ?
C2 C3 1.479(7) . ?
C2 C16 1.348(7) . ?
C3 C4 1.372(8) . ?
C3 C8 1.384(8) . ?
C4 H4 0.9300 . ?
C4 C5 1.383(9) . ?
C5 H5 0.9300 . ?
C5 C6 1.364(10) . ?
C6 H6 0.9300 . ?
C6 C7 1.386(10) . ?
C7 H7 0.9300 . ?
C7 C8 1.399(8) . ?
C9 H9A 0.9700 . ?
C9 H9B 0.9700 . ?
C9 C10 1.501(8) . ?
C10 H10A 0.9700 . ?
C10 H10B 0.9700 . ?
C16 H16 0.9300 . ?
C17 C18 1.418(8) . ?
C17 C22 1.404(8) . ?
C18 C19 1.390(8) . ?
C18 C23 1.506(8) . ?
C19 H19 0.9300 . ?
C19 C20 1.365(9) . ?
C20 H20 0.9300 . ?
C20 C21 1.374(9) . ?
C21 H21 0.9300 . ?
C21 C22 1.404(8) . ?
C22 C26 1.500(9) . ?
C23 H23 0.9800 . ?
C23 C24 1.536(8) . ?
C23 C25 1.527(9) . ?
C24 H24A 0.9600 . ?
C24 H24B 0.9600 . ?
C24 H24C 0.9600 . ?
C25 H25A 0.9600 . ?
C25 H25B 0.9600 . ?
C25 H25C 0.9600 . ?
C26 H26 0.9800 . ?
C26 H26A 0.9800 . ?
C26 C27 1.543(17) . ?
C26 C28 1.570(17) . ?
C26 C27A 1.527(12) . ?
C26 C28A 1.567(11) . ?
C27 H27A 0.9600 . ?
C27 H27B 0.9600 . ?
C27 H27C 0.9600 . ?
C28 H28A 0.9600 . ?
C28 H28B 0.9600 . ?
C28 H28C 0.9600 . ?
C29 C30 1.409(7) . ?
C30 C31 1.444(7) . ?
C30 C44 1.420(7) . ?
C31 C32 1.388(8) . ?
C31 C36 1.398(8) . ?
C32 H32 0.9300 . ?
C32 C33 1.381(9) . ?
C33 H33 0.9300 . ?
C33 C34 1.375(10) . ?
C34 H34 0.9300 . ?
C34 C35 1.372(10) . ?
C35 H35 0.9300 . ?
C35 C36 1.398(8) . ?
C37 H37A 0.9700 . ?
C37 H37B 0.9700 . ?
C37 C38 1.516(8) . ?
C38 H38A 0.9700 . ?
C38 H38B 0.9700 . ?
C44 H44 0.9300 . ?
C45 C46 1.399(9) . ?
C45 C50 1.401(9) . ?
C46 C47 1.395(9) . ?
C46 C51 1.511(10) . ?
C47 H47 0.9300 . ?
C47 C48 1.376(11) . ?
C48 H48 0.9300 . ?
C48 C49 1.345(11) . ?
C49 H49 0.9300 . ?
C49 C50 1.390(9) . ?
C50 C54 1.511(10) . ?
C51 H51 0.9800 . ?
C51 C52 1.538(10) . ?
C51 C53 1.540(10) . ?
C52 H52A 0.9600 . ?
C52 H52B 0.9600 . ?
C52 H52C 0.9600 . ?
C53 H53A 0.9600 . ?
C53 H53B 0.9600 . ?
C53 H53C 0.9600 . ?
C54 H54 0.9800 . ?
C54 C55 1.507(10) . ?
C54 C56 1.538(11) . ?
C55 H55A 0.9600 . ?
C55 H55B 0.9600 . ?
C55 H55C 0.9600 . ?
C56 H56A 0.9600 . ?
C56 H56B 0.9600 . ?
C56 H56C 0.9600 . ?
C57 C58 1.369(8) . ?
C58 H58 0.9300 . ?
C58 C59 1.373(9) . ?
C59 H59 0.9300 . ?
C59 C60 1.368(9) . ?
C60 H60 0.9300 . ?
C60 C61 1.369(8) . ?
C61 C62 1.486(8) . ?
C62 C63 1.394(8) . ?
C62 C67 1.409(8) . ?
C63 H63 0.9300 . ?
C63 C64 1.395(9) . ?
C64 H64 0.9300 . ?
C64 C65 1.377(10) . ?
C65 H65 0.9300 . ?
C65 C66 1.372(9) . ?
C66 H66 0.9300 . ?
C66 C67 1.397(8) . ?
C68 H68A 0.9700 . ?
C68 H68B 0.9700 . ?
C68 C69 1.485(9) . ?
C69 H69A 0.9700 . ?
C69 H69B 0.9700 . ?
C69 C70 1.518(10) . ?
C70 H70A 0.9700 . ?
C70 H70B 0.9700 . ?
C70 C71 1.498(8) . ?
C71 H71A 0.9700 . ?
C71 H71B 0.9700 . ?
Dy2 O2 2.363(4) . ?
Dy2 N10 2.324(4) . ?
Dy2 N13 2.582(4) . ?
Dy2 N14 2.434(4) . ?
Dy2 C100 2.562(5) . ?
Dy2 C138 2.448(5) . ?
O2 C139 1.451(7) . ?
O2 C142 1.461(7) . ?
N8 C72 1.462(6) . ?
N8 C79 1.375(7) . ?
N8 C80 1.449(7) . ?
N9 C82 1.464(12) . ?
N9 C86 1.443(11) . ?
N9 C81 1.455(7) . ?
N9 C82A 1.440(12) . ?
N9 C86A 1.430(12) . ?
C82 H82A 0.9700 . ?
C82 H82B 0.9700 . ?
C82 C83 1.536(14) . ?
C83 H83A 0.9700 . ?
C83 H83B 0.9700 . ?
C83 C84 1.534(15) . ?
C84 H84A 0.9700 . ?
C84 H84B 0.9700 . ?
C84 C85 1.502(16) . ?
C85 H85A 0.9700 . ?
C85 H85B 0.9700 . ?
C85 C86 1.515(14) . ?
C86 H86A 0.9700 . ?
C86 H86B 0.9700 . ?
N10 C87 1.381(6) . ?
N10 C88 1.441(6) . ?
N11 C100 1.376(7) . ?
N11 C107 1.387(7) . ?
N11 C108 1.449(7) . ?
N12 C109 1.451(7) . ?
N12 C110 1.458(8) . ?
N12 C114 1.432(9) . ?
N13 C115 1.319(7) . ?
N13 C116 1.437(7) . ?
N14 C128 1.348(6) . ?
N14 C132 1.371(6) . ?
C72 H72 0.9800 . ?
C72 C73 1.528(7) . ?
C72 C128 1.506(7) . ?
C73 C74 1.465(7) . ?
C73 C87 1.350(7) . ?
C74 C75 1.374(8) . ?
C74 C79 1.404(8) . ?
C75 H75 0.9300 . ?
C75 C76 1.406(8) . ?
C76 H76 0.9300 . ?
C76 C77 1.363(10) . ?
C77 H77 0.9300 . ?
C77 C78 1.394(9) . ?
C78 H78 0.9300 . ?
C78 C79 1.390(7) . ?
C80 H80A 0.9700 . ?
C80 H80B 0.9700 . ?
C80 C81 1.510(8) . ?
C81 H81A 0.9700 . ?
C81 H81B 0.9700 . ?
C87 H87 0.9300 . ?
C88 C89 1.414(8) . ?
C88 C93 1.407(8) . ?
C89 C90 1.403(8) . ?
C89 C94 1.511(8) . ?
C90 H90 0.9300 . ?
C90 C91 1.378(9) . ?
C91 H91 0.9300 . ?
C91 C92 1.368(9) . ?
C92 H92 0.9300 . ?
C92 C93 1.408(7) . ?
C93 C97 1.510(8) . ?
C94 H94 0.9800 . ?
C94 C95 1.506(10) . ?
C94 C96 1.533(10) . ?
C95 H95A 0.9600 . ?
C95 H95B 0.9600 . ?
C95 H95C 0.9600 . ?
C96 H96A 0.9600 . ?
C96 H96B 0.9600 . ?
C96 H96C 0.9600 . ?
C97 H97 0.9800 . ?
C97 C98 1.520(9) . ?
C97 C99 1.519(8) . ?
C98 H98A 0.9600 . ?
C98 H98B 0.9600 . ?
C98 H98C 0.9600 . ?
C99 H99A 0.9600 . ?
C99 H99B 0.9600 . ?
C99 H99C 0.9600 . ?
C100 C101 1.402(7) . ?
C101 C102 1.431(7) . ?
C101 C115 1.414(7) . ?
C102 C103 1.381(8) . ?
C102 C107 1.407(9) . ?
C103 H103 0.9300 . ?
C103 C104 1.377(10) . ?
C104 H104 0.9300 . ?
C104 C105 1.370(12) . ?
C105 H105 0.9300 . ?
C105 C106 1.366(11) . ?
C106 H106 0.9300 . ?
C106 C107 1.404(8) . ?
C108 H10C 0.9700 . ?
C108 H10D 0.9700 . ?
C108 C109 1.527(8) . ?
C109 H10E 0.9700 . ?
C109 H10F 0.9700 . ?
C110 H11E 0.9700 . ?
C110 H11F 0.9700 . ?
C110 C111 1.557(10) . ?
C111 H11G 0.9700 . ?
C111 H11H 0.9700 . ?
C111 C112 1.480(12) . ?
C112 H11I 0.9700 . ?
C112 H11J 0.9700 . ?
C112 C113 1.519(12) . ?
C113 H11K 0.9700 . ?
C113 H11L 0.9700 . ?
C113 C114 1.544(10) . ?
C114 H11M 0.9700 . ?
C114 H11N 0.9700 . ?
C115 H115 0.9300 . ?
C116 C121 1.395(9) . ?
C116 C117 1.388(11) . ?
C116 C143 1.410(15) . ?
C121 C125 1.510(9) . ?
C121 C120 1.400(12) . ?
C121 C1C 1.409(15) . ?
C125 H125 0.9800 . ?
C125 C126 1.525(9) . ?
C125 C127 1.510(9) . ?
C126 H12E 0.9600 . ?
C126 H12F 0.9600 . ?
C126 H12G 0.9600 . ?
C127 H12H 0.9600 . ?
C127 H12I 0.9600 . ?
C127 H12J 0.9600 . ?
C128 C129 1.379(7) . ?
C129 H129 0.9300 . ?
C129 C130 1.374(8) . ?
C130 H130 0.9300 . ?
C130 C131 1.378(8) . ?
C131 H131 0.9300 . ?
C131 C132 1.377(8) . ?
C132 C133 1.490(7) . ?
C133 C134 1.385(8) . ?
C133 C138 1.417(8) . ?
C134 H134 0.9300 . ?
C134 C135 1.372(9) . ?
C135 H135 0.9300 . ?
C135 C136 1.373(10) . ?
C136 H136 0.9300 . ?
C136 C137 1.378(8) . ?
C137 H137 0.9300 . ?
C137 C138 1.413(8) . ?
C139 H13E 0.9700 . ?
C139 H13F 0.9700 . ?
C139 C140 1.514(9) . ?
C140 H14E 0.9700 . ?
C140 H14F 0.9700 . ?
C140 C141 1.506(10) . ?
C141 H14G 0.9700 . ?
C141 H14H 0.9700 . ?
C141 C142 1.482(9) . ?
C142 H14I 0.9700 . ?
C142 H14J 0.9700 . ?
C120 H120 0.9300 . ?
C120 C119 1.371(14) . ?
C119 H119 0.9300 . ?
C119 C118 1.363(14) . ?
C118 H118 0.9300 . ?
C118 C117 1.402(12) . ?
C117 C122 1.512(12) . ?
C122 H122 0.9800 . ?
C122 C123 1.532(13) . ?
C122 C124 1.565(14) . ?
C123 H12K 0.9600 . ?
C123 H12L 0.9600 . ?
C123 H12M 0.9600 . ?
C124 H12N 0.9600 . ?
C124 H12O 0.9600 . ?
C124 H12P 0.9600 . ?
C1C H1C 0.9300 . ?
C1C C1B 1.382(17) . ?
C1B H1B 0.9300 . ?
C1B C1A 1.370(16) . ?
C1A H1A 0.9300 . ?
C1A C143 1.409(15) . ?
C143 C1D 1.512(15) . ?
C1D H1D 0.9800 . ?
C1D C1E 1.528(16) . ?
C1D C1F 1.569(17) . ?
C1E H1EA 0.9600 . ?
C1E H1EB 0.9600 . ?
C1E H1EC 0.9600 . ?
C1F H1FA 0.9600 . ?
C1F H1FB 0.9600 . ?
C1F H1FC 0.9600 . ?
C11A H11C 0.9700 . ?
C11A H11D 0.9700 . ?
C11A C12A 1.545(11) . ?
C12A H12C 0.9700 . ?
C12A H12D 0.9700 . ?
C12A C13A 1.454(12) . ?
C13A H13C 0.9700 . ?
C13A H13D 0.9700 . ?
C13A C14A 1.500(12) . ?
C14A H14C 0.9700 . ?
C14A H14D 0.9700 . ?
C14A C15A 1.533(12) . ?
C15A H15C 0.9700 . ?
C15A H15D 0.9700 . ?
C27A H27D 0.9600 . ?
C27A H27E 0.9600 . ?
C27A H27F 0.9600 . ?
C28A H28D 0.9600 . ?
C28A H28E 0.9600 . ?
C28A H28F 0.9600 . ?
C39A H39C 0.9700 . ?
C39A H39D 0.9700 . ?
C39A C40A 1.51(2) . ?
C40A H40C 0.9700 . ?
C40A H40D 0.9700 . ?
C40A C41A 1.51(2) . ?
C41A H41C 0.9700 . ?
C41A H41D 0.9700 . ?
C41A C42A 1.49(2) . ?
C42A H42C 0.9700 . ?
C42A H42D 0.9700 . ?
C42A C43A 1.58(2) . ?
C43A H43C 0.9700 . ?
C43A H43D 0.9700 . ?
C82A H82C 0.9700 . ?
C82A H82D 0.9700 . ?
C82A C83A 1.528(15) . ?
C83A H83C 0.9700 . ?
C83A H83D 0.9700 . ?
C83A C84A 1.532(17) . ?
C84A H84C 0.9700 . ?
C84A H84D 0.9700 . ?
C84A C85A 1.530(17) . ?
C85A H85C 0.9700 . ?
C85A H85D 0.9700 . ?
C85A C86A 1.526(14) . ?
C86A H86C 0.9700 . ?
C86A H86D 0.9700 . ?

loop_
_geom_torsion_atom_site_label_1
_geom_torsion_atom_site_label_2
_geom_torsion_atom_site_label_3
_geom_torsion_atom_site_label_4
_geom_torsion
_geom_torsion_site_symmetry_1
_geom_torsion_site_symmetry_2
_geom_torsion_site_symmetry_3
_geom_torsion_site_symmetry_4
_geom_torsion_publ_flag
Dy1 O1 C68 C69 156.2(5) . . . . ?
Dy1 O1 C71 C70 -141.8(5) . . . . ?
Dy1 N3 C16 C2 -12.8(8) . . . . ?
Dy1 N3 C17 C18 78.8(5) . . . . ?
Dy1 N3 C17 C22 -98.8(5) . . . . ?
Dy1 N6 C44 C30 -4.5(7) . . . . ?
Dy1 N6 C45 C46 87.9(7) . . . . ?
Dy1 N6 C45 C50 -89.3(6) . . . . ?
Dy1 N7 C57 C1 -8.1(6) . . . . ?
Dy1 N7 C57 C58 167.1(4) . . . . ?
Dy1 N7 C61 C60 -166.3(4) . . . . ?
Dy1 N7 C61 C62 11.8(6) . . . . ?
Dy1 C29 C30 C31 -177.5(4) . . . . ?
Dy1 C29 C30 C44 -1.2(7) . . . . ?
O1 C68 C69 C70 -2.6(8) . . . . ?
N1 C1 C2 C3 -3.4(6) . . . . ?
N1 C1 C2 C16 175.8(5) . . . . ?
N1 C1 C57 N7 -152.0(5) . . . . ?
N1 C1 C57 C58 32.8(7) . . . . ?
N1 C9 C10 N2 -167.8(5) . . . . ?
N2 C11 C12 C13 49(6) . . . . ?
N2 C11A C12A C13A 56.7(12) . . . . ?
C11 N2 C15 C14 54(5) . . . . ?
C11 N2 C10 C9 -118(3) . . . . ?
C11 C12 C13 C14 -57(5) . . . . ?
C12 C13 C14 C15 62(4) . . . . ?
C13 C14 C15 N2 -62(4) . . . . ?
C15 N2 C11 C12 -46(5) . . . . ?
C15 N2 C10 C9 110(3) . . . . ?
N3 C17 C18 C19 -170.8(5) . . . . ?
N3 C17 C18 C23 13.7(7) . . . . ?
N3 C17 C22 C21 171.7(5) . . . . ?
N3 C17 C22 C26 -11.0(8) . . . . ?
N4 C29 C30 C31 2.5(6) . . . . ?
N4 C29 C30 C44 178.8(5) . . . . ?
N4 C37 C38 N5 161.3(5) . . . . ?
N5 C39 C40 C41 54.0(12) . . . . ?
N5 C39A C40A C41A -41(5) . . . . ?
C39 N5 C43 C42 60.6(10) . . . . ?
C39 N5 C38 C37 -173.9(7) . . . . ?
C39 C40 C41 C42 -55.0(12) . . . . ?
C40 C41 C42 C43 57.0(11) . . . . ?
C41 C42 C43 N5 -62.0(11) . . . . ?
C43 N5 C39 C40 -57.5(10) . . . . ?
C43 N5 C38 C37 62.3(9) . . . . ?
N6 C45 C46 C47 -177.9(6) . . . . ?
N6 C45 C46 C51 5.6(9) . . . . ?
N6 C45 C50 C49 177.4(6) . . . . ?
N6 C45 C50 C54 -6.1(9) . . . . ?
N7 C57 C58 C59 -1.2(9) . . . . ?
N7 C61 C62 C63 167.4(5) . . . . ?
N7 C61 C62 C67 -16.0(8) . . . . ?
C1 N1 C8 C3 -1.3(7) . . . . ?
C1 N1 C8 C7 178.2(6) . . . . ?
C1 N1 C9 C10 86.1(7) . . . . ?
C1 C2 C3 C4 179.9(6) . . . . ?
C1 C2 C3 C8 2.8(6) . . . . ?
C1 C2 C16 N3 -5.6(9) . . . . ?
C1 C57 C58 C59 173.7(5) . . . . ?
C2 C1 C57 N7 93.2(6) . . . . ?
C2 C1 C57 C58 -82.0(6) . . . . ?
C2 C3 C4 C5 -178.2(6) . . . . ?
C2 C3 C8 N1 -1.0(7) . . . . ?
C2 C3 C8 C7 179.4(6) . . . . ?
C3 C2 C16 N3 173.4(5) . . . . ?
C3 C4 C5 C6 -0.1(10) . . . . ?
C4 C3 C8 N1 -178.5(5) . . . . ?
C4 C3 C8 C7 1.8(9) . . . . ?
C4 C5 C6 C7 1.0(12) . . . . ?
C5 C6 C7 C8 -0.5(11) . . . . ?
C6 C7 C8 N1 179.5(6) . . . . ?
C6 C7 C8 C3 -0.9(10) . . . . ?
C8 N1 C1 C2 2.9(6) . . . . ?
C8 N1 C1 C57 -116.7(5) . . . . ?
C8 N1 C9 C10 -88.0(8) . . . . ?
C8 C3 C4 C5 -1.3(9) . . . . ?
C9 N1 C1 C2 -172.0(5) . . . . ?
C9 N1 C1 C57 68.3(7) . . . . ?
C9 N1 C8 C3 173.2(6) . . . . ?
C9 N1 C8 C7 -7.2(11) . . . . ?
C10 N2 C11 C12 174(4) . . . . ?
C10 N2 C15 C14 -177(2) . . . . ?
C10 N2 C11A C12A 176.2(7) . . . . ?
C10 N2 C15A C14A -171.5(7) . . . . ?
C16 N3 C17 C18 -107.3(6) . . . . ?
C16 N3 C17 C22 75.1(6) . . . . ?
C16 C2 C3 C4 0.8(10) . . . . ?
C16 C2 C3 C8 -176.4(6) . . . . ?
C17 N3 C16 C2 174.4(5) . . . . ?
C17 C18 C19 C20 -1.8(9) . . . . ?
C17 C18 C23 C24 -156.5(5) . . . . ?
C17 C18 C23 C25 79.2(7) . . . . ?
C17 C22 C26 C27 110(2) . . . . ?
C17 C22 C26 C28 -123(2) . . . . ?
C17 C22 C26 C27A 131.0(13) . . . . ?
C17 C22 C26 C28A -106.5(12) . . . . ?
C18 C17 C22 C21 -5.9(8) . . . . ?
C18 C17 C22 C26 171.5(6) . . . . ?
C18 C19 C20 C21 -3.9(10) . . . . ?
C19 C18 C23 C24 28.2(8) . . . . ?
C19 C18 C23 C25 -96.1(7) . . . . ?
C19 C20 C21 C22 4.9(10) . . . . ?
C20 C21 C22 C17 0.0(9) . . . . ?
C20 C21 C22 C26 -177.5(6) . . . . ?
C21 C22 C26 C27 -73(2) . . . . ?
C21 C22 C26 C28 54(2) . . . . ?
C21 C22 C26 C27A -51.6(14) . . . . ?
C21 C22 C26 C28A 70.8(12) . . . . ?
C22 C17 C18 C19 6.8(8) . . . . ?
C22 C17 C18 C23 -168.7(5) . . . . ?
C23 C18 C19 C20 173.7(6) . . . . ?
C29 N4 C36 C31 0.2(7) . . . . ?
C29 N4 C36 C35 -177.4(7) . . . . ?
C29 N4 C37 C38 103.6(7) . . . . ?
C29 C30 C31 C32 175.9(7) . . . . ?
C29 C30 C31 C36 -2.5(7) . . . . ?
C29 C30 C44 N6 4.1(9) . . . . ?
C30 C31 C32 C33 -178.7(7) . . . . ?
C30 C31 C36 N4 1.4(7) . . . . ?
C30 C31 C36 C35 179.2(6) . . . . ?
C31 C30 C44 N6 179.8(6) . . . . ?
C31 C32 C33 C34 0.3(11) . . . . ?
C32 C31 C36 N4 -177.3(5) . . . . ?
C32 C31 C36 C35 0.5(10) . . . . ?
C32 C33 C34 C35 0.0(13) . . . . ?
C33 C34 C35 C36 0.0(12) . . . . ?
C34 C35 C36 N4 177.0(7) . . . . ?
C34 C35 C36 C31 -0.3(10) . . . . ?
C36 N4 C29 Dy1 178.3(5) . . . . ?
C36 N4 C29 C30 -1.7(7) . . . . ?
C36 N4 C37 C38 -72.5(8) . . . . ?
C36 C31 C32 C33 -0.5(10) . . . . ?
C37 N4 C29 Dy1 1.9(11) . . . . ?
C37 N4 C29 C30 -178.1(6) . . . . ?
C37 N4 C36 C31 176.8(5) . . . . ?
C37 N4 C36 C35 -0.8(10) . . . . ?
C38 N5 C39 C40 177.5(8) . . . . ?
C38 N5 C43 C42 -176.5(7) . . . . ?
C38 N5 C39A C40A -157(3) . . . . ?
C38 N5 C43A C42A -165.9(18) . . . . ?
C44 N6 C45 C46 -101.0(7) . . . . ?
C44 N6 C45 C50 81.8(7) . . . . ?
C44 C30 C31 C32 -0.2(11) . . . . ?
C44 C30 C31 C36 -178.6(6) . . . . ?
C45 N6 C44 C30 -177.1(5) . . . . ?
C45 C46 C47 C48 1.0(11) . . . . ?
C45 C46 C51 C52 79.8(8) . . . . ?
C45 C46 C51 C53 -155.2(7) . . . . ?
C45 C50 C54 C55 140.1(7) . . . . ?
C45 C50 C54 C56 -95.1(8) . . . . ?
C46 C45 C50 C49 0.3(10) . . . . ?
C46 C45 C50 C54 176.8(6) . . . . ?
C46 C47 C48 C49 -0.7(13) . . . . ?
C47 C46 C51 C52 -96.5(8) . . . . ?
C47 C46 C51 C53 28.5(10) . . . . ?
C47 C48 C49 C50 0.0(13) . . . . ?
C48 C49 C50 C45 0.1(11) . . . . ?
C48 C49 C50 C54 -176.5(7) . . . . ?
C49 C50 C54 C55 -43.5(9) . . . . ?
C49 C50 C54 C56 81.3(8) . . . . ?
C50 C45 C46 C47 -0.9(10) . . . . ?
C50 C45 C46 C51 -177.3(6) . . . . ?
C51 C46 C47 C48 177.5(7) . . . . ?
C57 N7 C61 C60 -1.5(8) . . . . ?
C57 N7 C61 C62 176.6(5) . . . . ?
C57 C1 C2 C3 116.9(5) . . . . ?
C57 C1 C2 C16 -64.0(7) . . . . ?
C57 C58 C59 C60 -0.9(10) . . . . ?
C58 C59 C60 C61 1.7(10) . . . . ?
C59 C60 C61 N7 -0.5(10) . . . . ?
C59 C60 C61 C62 -178.4(6) . . . . ?
C60 C61 C62 C63 -14.6(9) . . . . ?
C60 C61 C62 C67 162.0(6) . . . . ?
C61 N7 C57 C1 -172.8(5) . . . . ?
C61 N7 C57 C58 2.4(8) . . . . ?
C61 C62 C63 C64 176.1(6) . . . . ?
C61 C62 C67 Dy1 12.0(7) . . . . ?
C61 C62 C67 C66 -173.9(5) . . . . ?
C62 C63 C64 C65 -3.0(11) . . . . ?
C63 C62 C67 Dy1 -171.5(5) . . . . ?
C63 C62 C67 C66 2.6(8) . . . . ?
C63 C64 C65 C66 4.2(12) . . . . ?
C64 C65 C66 C67 -2.0(11) . . . . ?
C65 C66 C67 Dy1 171.5(5) . . . . ?
C65 C66 C67 C62 -1.4(9) . . . . ?
C67 C62 C63 C64 -0.4(10) . . . . ?
C68 O1 C71 C70 33.1(7) . . . . ?
C68 C69 C70 C71 22.0(8) . . . . ?
C69 C70 C71 O1 -33.3(7) . . . . ?
C71 O1 C68 C69 -19.0(7) . . . . ?
Dy2 O2 C139 C140 -141.8(5) . . . . ?
Dy2 O2 C142 C141 154.0(5) . . . . ?
Dy2 N10 C87 C73 -12.2(8) . . . . ?
Dy2 N10 C88 C89 -98.7(5) . . . . ?
Dy2 N10 C88 C93 78.5(5) . . . . ?
Dy2 N13 C115 C101 -1.0(7) . . . . ?
Dy2 N13 C116 C121 -88.6(7) . . . . ?
Dy2 N13 C116 C117 88.5(13) . . . . ?
Dy2 N13 C116 C143 96.5(17) . . . . ?
Dy2 N14 C128 C72 -8.3(6) . . . . ?
Dy2 N14 C128 C129 166.8(4) . . . . ?
Dy2 N14 C132 C131 -165.6(4) . . . . ?
Dy2 N14 C132 C133 12.9(6) . . . . ?
Dy2 C100 C101 C102 178.4(4) . . . . ?
Dy2 C100 C101 C115 -3.5(7) . . . . ?
O2 C139 C140 C141 -33.0(8) . . . . ?
N8 C72 C73 C74 -2.9(5) . . . . ?
N8 C72 C73 C87 176.8(5) . . . . ?
N8 C72 C128 N14 -152.5(4) . . . . ?
N8 C72 C128 C129 32.5(7) . . . . ?
N8 C80 C81 N9 -170.0(5) . . . . ?
N9 C82 C83 C84 -53.3(18) . . . . ?
N9 C82A C83A C84A -64.3(19) . . . . ?
C82 N9 C86 C85 -64.5(14) . . . . ?
C82 N9 C81 C80 -178.9(10) . . . . ?
C82 C83 C84 C85 47(2) . . . . ?
C83 C84 C85 C86 -49(2) . . . . ?
C84 C85 C86 N9 57.6(17) . . . . ?
C86 N9 C82 C83 63.0(14) . . . . ?
C86 N9 C81 C80 -57.2(11) . . . . ?
N10 C88 C89 C90 170.0(5) . . . . ?
N10 C88 C89 C94 -10.2(9) . . . . ?
N10 C88 C93 C92 -170.5(5) . . . . ?
N10 C88 C93 C97 15.1(8) . . . . ?
N11 C100 C101 C102 -1.1(6) . . . . ?
N11 C100 C101 C115 177.0(5) . . . . ?
N11 C108 C109 N12 158.5(5) . . . . ?
N12 C110 C111 C112 59.7(10) . . . . ?
N13 C116 C121 C125 -2.2(9) . . . . ?
N13 C116 C121 C120 172.5(10) . . . . ?
N13 C116 C121 C1C -171.7(14) . . . . ?
N13 C116 C117 C118 -176.9(12) . . . . ?
N13 C116 C117 C122 4.0(19) . . . . ?
N13 C116 C143 C1A 173(2) . . . . ?
N13 C116 C143 C1D -2(3) . . . . ?
N14 C128 C129 C130 -1.5(9) . . . . ?
N14 C132 C133 C134 166.5(5) . . . . ?
N14 C132 C133 C138 -15.4(7) . . . . ?
C72 N8 C79 C74 0.2(7) . . . . ?
C72 N8 C79 C78 179.2(6) . . . . ?
C72 N8 C80 C81 84.3(7) . . . . ?
C72 C73 C74 C75 -179.9(6) . . . . ?
C72 C73 C74 C79 3.2(6) . . . . ?
C72 C73 C87 N10 -6.4(9) . . . . ?
C72 C128 C129 C130 173.3(5) . . . . ?
C73 C72 C128 N14 93.6(5) . . . . ?
C73 C72 C128 C129 -81.4(6) . . . . ?
C73 C74 C75 C76 -178.2(6) . . . . ?
C73 C74 C79 N8 -2.1(6) . . . . ?
C73 C74 C79 C78 178.8(5) . . . . ?
C74 C73 C87 N10 173.2(5) . . . . ?
C74 C75 C76 C77 0.4(10) . . . . ?
C75 C74 C79 N8 -179.6(5) . . . . ?
C75 C74 C79 C78 1.3(9) . . . . ?
C75 C76 C77 C78 1.0(11) . . . . ?
C76 C77 C78 C79 -1.2(10) . . . . ?
C77 C78 C79 N8 -178.9(6) . . . . ?
C77 C78 C79 C74 0.0(9) . . . . ?
C79 N8 C72 C73 1.8(6) . . . . ?
C79 N8 C72 C128 -117.2(5) . . . . ?
C79 N8 C80 C81 -84.4(7) . . . . ?
C79 C74 C75 C76 -1.5(9) . . . . ?
C80 N8 C72 C73 -168.6(5) . . . . ?
C80 N8 C72 C128 72.5(6) . . . . ?
C80 N8 C79 C74 169.6(6) . . . . ?
C80 N8 C79 C78 -11.4(10) . . . . ?
C81 N9 C82 C83 -171.7(10) . . . . ?
C81 N9 C86 C85 175.9(9) . . . . ?
C81 N9 C82A C83A -176.9(10) . . . . ?
C81 N9 C86A C85A 179.0(11) . . . . ?
C87 N10 C88 C89 75.1(7) . . . . ?
C87 N10 C88 C93 -107.7(6) . . . . ?
C87 C73 C74 C75 0.4(10) . . . . ?
C87 C73 C74 C79 -176.6(5) . . . . ?
C88 N10 C87 C73 175.1(5) . . . . ?
C88 C89 C90 C91 2.5(9) . . . . ?
C88 C89 C94 C95 122.5(7) . . . . ?
C88 C89 C94 C96 -113.2(7) . . . . ?
C88 C93 C97 C98 80.8(7) . . . . ?
C88 C93 C97 C99 -154.9(5) . . . . ?
C89 C88 C93 C92 6.7(8) . . . . ?
C89 C88 C93 C97 -167.8(5) . . . . ?
C89 C90 C91 C92 2.3(10) . . . . ?
C90 C89 C94 C95 -57.7(8) . . . . ?
C90 C89 C94 C96 66.6(8) . . . . ?
C90 C91 C92 C93 -2.7(10) . . . . ?
C91 C92 C93 C88 -1.8(9) . . . . ?
C91 C92 C93 C97 172.7(6) . . . . ?
C92 C93 C97 C98 -93.5(7) . . . . ?
C92 C93 C97 C99 30.8(8) . . . . ?
C93 C88 C89 C90 -7.0(8) . . . . ?
C93 C88 C89 C94 172.8(6) . . . . ?
C94 C89 C90 C91 -177.3(6) . . . . ?
C100 N11 C107 C102 0.1(7) . . . . ?
C100 N11 C107 C106 179.7(7) . . . . ?
C100 N11 C108 C109 106.5(6) . . . . ?
C100 C101 C102 C103 -177.3(7) . . . . ?
C100 C101 C102 C107 1.1(7) . . . . ?
C100 C101 C115 N13 3.3(9) . . . . ?
C101 C102 C103 C104 -179.6(8) . . . . ?
C101 C102 C107 N11 -0.7(7) . . . . ?
C101 C102 C107 C106 179.6(6) . . . . ?
C102 C101 C115 N13 -178.9(6) . . . . ?
C102 C103 C104 C105 -1.9(14) . . . . ?
C103 C102 C107 N11 178.1(6) . . . . ?
C103 C102 C107 C106 -1.6(10) . . . . ?
C103 C104 C105 C106 1.2(15) . . . . ?
C104 C105 C106 C107 -0.7(13) . . . . ?
C105 C106 C107 N11 -178.7(7) . . . . ?
C105 C106 C107 C102 0.9(10) . . . . ?
C107 N11 C100 Dy2 -178.5(5) . . . . ?
C107 N11 C100 C101 0.6(6) . . . . ?
C107 N11 C108 C109 -72.7(7) . . . . ?
C107 C102 C103 C104 2.1(11) . . . . ?
C108 N11 C100 Dy2 2.2(10) . . . . ?
C108 N11 C100 C101 -178.7(5) . . . . ?
C108 N11 C107 C102 179.4(5) . . . . ?
C108 N11 C107 C106 -1.0(10) . . . . ?
C109 N12 C110 C111 176.9(7) . . . . ?
C109 N12 C114 C113 -179.3(6) . . . . ?
C110 N12 C109 C108 -177.7(6) . . . . ?
C110 N12 C114 C113 60.2(9) . . . . ?
C110 C111 C112 C113 -58.6(11) . . . . ?
C111 C112 C113 C114 59.0(11) . . . . ?
C112 C113 C114 N12 -60.3(10) . . . . ?
C114 N12 C109 C108 60.2(8) . . . . ?
C114 N12 C110 C111 -59.5(9) . . . . ?
C115 N13 C116 C121 83.8(7) . . . . ?
C115 N13 C116 C117 -99.0(12) . . . . ?
C115 N13 C116 C143 -91.1(17) . . . . ?
C115 C101 C102 C103 4.7(12) . . . . ?
C115 C101 C102 C107 -176.9(6) . . . . ?
C116 N13 C115 C101 -174.9(5) . . . . ?
C116 C121 C125 C126 -96.8(7) . . . . ?
C116 C121 C125 C127 138.9(6) . . . . ?
C116 C121 C120 C119 6.9(17) . . . . ?
C116 C121 C1C C1B -3(3) . . . . ?
C116 C117 C122 C123 -152.4(16) . . . . ?
C116 C117 C122 C124 82.7(17) . . . . ?
C116 C143 C1D C1E -150(3) . . . . ?
C116 C143 C1D C1F 85(3) . . . . ?
C121 C116 C117 C118 0(2) . . . . ?
C121 C116 C117 C122 -178.9(10) . . . . ?
C121 C116 C143 C1A -2(4) . . . . ?
C121 C116 C143 C1D -176.2(14) . . . . ?
C121 C120 C119 C118 -4(2) . . . . ?
C121 C1C C1B C1A 4(4) . . . . ?
C125 C121 C120 C119 -178.1(10) . . . . ?
C125 C121 C1C C1B -172.2(18) . . . . ?
C128 N14 C132 C131 -1.0(8) . . . . ?
C128 N14 C132 C133 177.6(5) . . . . ?
C128 C72 C73 C74 116.5(5) . . . . ?
C128 C72 C73 C87 -63.8(7) . . . . ?
C128 C129 C130 C131 -0.7(10) . . . . ?
C129 C130 C131 C132 1.9(10) . . . . ?
C130 C131 C132 N14 -1.1(9) . . . . ?
C130 C131 C132 C133 -179.6(6) . . . . ?
C131 C132 C133 C134 -15.0(9) . . . . ?
C131 C132 C133 C138 163.1(5) . . . . ?
C132 N14 C128 C72 -172.7(4) . . . . ?
C132 N14 C128 C129 2.3(8) . . . . ?
C132 C133 C134 C135 176.1(6) . . . . ?
C132 C133 C138 Dy2 10.1(6) . . . . ?
C132 C133 C138 C137 -176.0(5) . . . . ?
C133 C134 C135 C136 0.0(11) . . . . ?
C134 C133 C138 Dy2 -171.8(5) . . . . ?
C134 C133 C138 C137 2.1(8) . . . . ?
C134 C135 C136 C137 1.8(12) . . . . ?
C135 C136 C137 C138 -1.7(11) . . . . ?
C136 C137 C138 Dy2 172.5(5) . . . . ?
C136 C137 C138 C133 -0.3(9) . . . . ?
C138 C133 C134 C135 -2.0(10) . . . . ?
C139 O2 C142 C141 -22.8(8) . . . . ?
C139 C140 C141 C142 19.2(9) . . . . ?
C140 C141 C142 O2 1.4(9) . . . . ?
C142 O2 C139 C140 35.0(7) . . . . ?
C120 C121 C125 C126 88.2(11) . . . . ?
C120 C121 C125 C127 -36.1(12) . . . . ?
C120 C119 C118 C117 0(2) . . . . ?
C119 C118 C117 C116 2(2) . . . . ?
C119 C118 C117 C122 -178.8(13) . . . . ?
C118 C117 C122 C123 28.5(19) . . . . ?
C118 C117 C122 C124 -96.4(16) . . . . ?
C117 C116 C121 C125 -179.5(11) . . . . ?
C117 C116 C121 C120 -4.8(15) . . . . ?
C1C C121 C125 C126 70.7(18) . . . . ?
C1C C121 C125 C127 -53.5(18) . . . . ?
C1C C1B C1A C143 -2(4) . . . . ?
C1B C1A C143 C116 2(4) . . . . ?
C1B C1A C143 C1D 176(2) . . . . ?
C1A C143 C1D C1E 36(3) . . . . ?
C1A C143 C1D C1F -89(2) . . . . ?
C143 C116 C121 C125 171.9(19) . . . . ?
C143 C116 C121 C1C 2(2) . . . . ?
C11A N2 C10 C9 -70.0(9) . . . . ?
C11A N2 C15A C14A 61.1(11) . . . . ?
C11A C12A C13A C14A -53.8(13) . . . . ?
C12A C13A C14A C15A 54.1(13) . . . . ?
C13A C14A C15A N2 -57.8(12) . . . . ?
C15A N2 C10 C9 164.9(7) . . . . ?
C15A N2 C11A C12A -58.8(11) . . . . ?
C39A N5 C38 C37 157(2) . . . . ?
C39A N5 C43A C42A 71(3) . . . . ?
C39A C40A C41A C42A 56(5) . . . . ?
C40A C41A C42A C43A -10(5) . . . . ?
C41A C42A C43A N5 -55(5) . . . . ?
C43A N5 C38 C37 33(3) . . . . ?
C43A N5 C39A C40A -23(4) . . . . ?
C82A N9 C81 C80 150.9(11) . . . . ?
C82A N9 C86A C85A -54.4(17) . . . . ?
C82A C83A C84A C85A 64(2) . . . . ?
C83A C84A C85A C86A -61.9(19) . . . . ?
C84A C85A C86A N9 58.8(19) . . . . ?
C86A N9 C81 C80 -84.7(12) . . . . ?
C86A N9 C82A C83A 57.7(16) . . . . ?

loop_
_twin_individual_id
_twin_individual_mass_fraction_refined
1 0.8898(15)
2 0.1102(15)
